data_7125654
loop_
_publ_author_name
'Lu, Song-Bo'
'Chai, Hongxin'
'Ward, Jas S.'
'Quan, Mao'
'Zhang, Jin'
'Rissanen, Kari'
'Luo, Ray'
'Yang, Liu-Pan'
'Jiang, Wei'

_publ_section_title
;
 A 2,3-dialkoxynaphthalene-based naphthocage.
;
_journal_issue 6
_journal_name_full 'Chemical communications (Cambridge, England)'
_journal_page_first 888
_journal_page_last 891
_journal_paper_doi 10.1039/c9cc09585c
_journal_volume 56
_journal_year 2020
_chemical_formula_moiety 'C84 H108 O12, C8 H20 N, F6 P'
_chemical_formula_sum 'C92 H128 F6 N O12 P'
_chemical_formula_weight 1584.92
_space_group_crystal_system monoclinic
_space_group_IT_number 14
_space_group_name_Hall '-P 2yn'
_space_group_name_H-M_alt 'P 1 21/n 1'
_atom_sites_solution_hydrogens geom
_atom_sites_solution_primary dual
_audit_creation_date 2019-08-05
_audit_creation_method
;
Olex2 1.2
(compiled 2018.05.29 svn.r3508 for OlexSys, GUI svn.r5506)
;
_audit_update_record
;
2019-12-10 deposited with the CCDC.	2019-12-13 downloaded from the CCDC.
;
_cell_angle_alpha 90
_cell_angle_beta 90.796(4)
_cell_angle_gamma 90
_cell_formula_units_Z 4
_cell_length_a 15.7124(6)
_cell_length_b 35.8329(17)
_cell_length_c 16.5563(7)
_cell_measurement_reflns_used 5827
_cell_measurement_temperature 120.01(10)
_cell_measurement_theta_max 69.3000
_cell_measurement_theta_min 2.6360
_cell_volume 9320.6(7)
_computing_cell_refinement 'CrysAlisPro 1.171.39.43c (Rigaku OD, 2018)'
_computing_data_collection 'CrysAlisPro 1.171.39.43c (Rigaku OD, 2018)'
_computing_data_reduction 'CrysAlisPro 1.171.39.43c (Rigaku OD, 2018)'
_computing_molecular_graphics 'Olex2 (Dolomanov et al., 2009)'
_computing_publication_material 'Olex2 (Dolomanov et al., 2009)'
_computing_structure_refinement 'ShelXL (Sheldrick, 2015)'
_diffrn_ambient_environment N~2~
_diffrn_ambient_temperature 120.01(10)
_diffrn_detector 'CCD plate'
_diffrn_detector_area_resol_mean 5.1977
_diffrn_detector_type Atlas
_diffrn_measured_fraction_theta_full 1.000
_diffrn_measured_fraction_theta_max 0.991
_diffrn_measurement_details
;
List of Runs (angles in degrees, time in seconds):

  # Type    Start    End  Width  t~exp~   \w     \q     \k     \f   Frames
#--------------------------------------------------------------------------
  1  \w   -116.00 -19.00   1.00   14.00    --  -41.90 -37.00 -30.00   97
  2  \w      1.00  83.00   1.00   14.00    --   41.90 -99.00 120.00   82
  3  \w     51.00  96.00   1.00   14.00    --   41.90-125.00  60.00   45
  4  \w      9.00 118.00   1.00   14.00    --   41.90  77.00-120.00  109
  5  \w     35.00 139.00   1.00   50.00    --  110.86 -30.00 -90.00  104
  6  \w     86.00 175.00   1.00   50.00    --  110.86  45.00  90.00   89
  7  \w     28.00 109.00   1.00   50.00    --  110.86 -94.00 120.00   81
  8  \w     38.00 122.00   1.00   50.00    --  110.86-125.00 -30.00   84
  9  \w     41.00 133.00   1.00   50.00    --  110.86 -61.00 150.00   92
 10  \w     37.00  99.00   1.00   50.00    --  110.86 -30.00  60.00   62
 11  \w     43.00 155.00   1.00   50.00    --  110.86 -15.00  90.00  112
 12  \w     49.00 143.00   1.00   50.00    --  110.86 -77.00 -60.00   94
;
_diffrn_measurement_device 'four-circle diffractometer'
_diffrn_measurement_device_type 'SuperNova, Dual, Cu at home/near, Atlas'
_diffrn_measurement_method '\w scans'
_diffrn_orient_matrix_type 'CrysAlisPro convention (1999,Acta A55,543-557)'
_diffrn_orient_matrix_UB_11 -0.0932731000
_diffrn_orient_matrix_UB_12 -0.0000977000
_diffrn_orient_matrix_UB_13 -0.0299325000
_diffrn_orient_matrix_UB_21 0.0023382000
_diffrn_orient_matrix_UB_22 0.0428203000
_diffrn_orient_matrix_UB_23 -0.0078165000
_diffrn_orient_matrix_UB_31 0.0301677000
_diffrn_orient_matrix_UB_32 -0.0037182000
_diffrn_orient_matrix_UB_33 -0.0877908000
_diffrn_radiation_monochromator mirror
_diffrn_radiation_probe x-ray
_diffrn_radiation_type CuK\a
_diffrn_radiation_wavelength 1.54184
_diffrn_reflns_av_R_equivalents 0.0788
_diffrn_reflns_av_unetI/netI 0.0794
_diffrn_reflns_Laue_measured_fraction_full 1.000
_diffrn_reflns_Laue_measured_fraction_max 0.991
_diffrn_reflns_limit_h_max 19
_diffrn_reflns_limit_h_min -17
_diffrn_reflns_limit_k_max 43
_diffrn_reflns_limit_k_min -44
_diffrn_reflns_limit_l_max 17
_diffrn_reflns_limit_l_min -20
_diffrn_reflns_number 58798
_diffrn_reflns_point_group_measured_fraction_full 1.000
_diffrn_reflns_point_group_measured_fraction_max 0.991
_diffrn_reflns_theta_full 67.684
_diffrn_reflns_theta_max 74.502
_diffrn_reflns_theta_min 2.940
_diffrn_source 'micro-focus sealed X-ray tube'
_diffrn_source_type 'SuperNova (Cu) X-ray Source'
_exptl_absorpt_coefficient_mu 0.817
_exptl_absorpt_correction_T_max 1.00000
_exptl_absorpt_correction_T_min 0.87756
_exptl_absorpt_correction_type multi-scan
_exptl_absorpt_process_details
;
CrysAlisPro 1.171.39.43c (Rigaku Oxford Diffraction, 2018)
Empirical absorption correction using spherical harmonics,
 implemented in SCALE3 ABSPACK scaling algorithm.
;
_exptl_crystal_colour colourless
_exptl_crystal_colour_primary colourless
_exptl_crystal_density_diffrn 1.129
_exptl_crystal_description plate
_exptl_crystal_F_000 3408
_exptl_crystal_size_max 0.211
_exptl_crystal_size_mid 0.111
_exptl_crystal_size_min 0.038
_refine_diff_density_max 1.034
_refine_diff_density_min -0.774
_refine_diff_density_rms 0.107
_refine_ls_extinction_method none
_refine_ls_goodness_of_fit_ref 1.673
_refine_ls_hydrogen_treatment constr
_refine_ls_matrix_type full
_refine_ls_number_parameters 1244
_refine_ls_number_reflns 18892
_refine_ls_number_restraints 685
_refine_ls_restrained_S_all 1.673
_refine_ls_R_factor_all 0.2178
_refine_ls_R_factor_gt 0.1760
_refine_ls_shift/su_max 0.001
_refine_ls_shift/su_mean 0.000
_refine_ls_structure_factor_coef Fsqd
_refine_ls_weighting_details 'w=1/[\s^2^(Fo^2^)+(0.2000P)^2^] where P=(Fo^2^+2Fc^2^)/3'
_refine_ls_weighting_scheme calc
_refine_ls_wR_factor_gt 0.4702
_refine_ls_wR_factor_ref 0.4931
_reflns_Friedel_coverage 0.000
_reflns_number_gt 11598
_reflns_number_total 18892
_reflns_threshold_expression 'I > 2\s(I)'
_cod_data_source_file c9cc09585c2.cif
_cod_data_source_block 4-PF6@2
_cod_depositor_comments 'Adding full bibliography for 7125654.cif.'
_cod_database_code 7125654
_shelxl_version_number 2014/6
_shelx_space_group_comment
;
The symmetry employed for this shelxl refinement is uniquely defined
by the following loop, which should always be used as a source of
symmetry information in preference to the above space-group names.
They are only intended as comments.
;
_reflns_odcompleteness_completeness 99.91
_reflns_odcompleteness_iscentric 1
_reflns_odcompleteness_theta 68.13
_olex2_refinement_description
;
1. Fixed Uiso
 At 1.2 times of:
  All C(H) groups, All C(H,H) groups
 At 1.5 times of:
  All C(H,H,H) groups
2. Restrained distances
 C41A-C40A
 1.55 with sigma of 0.02
 O62-C53
 1.45 with sigma of 0.01
 C88-C87 = C88A-C87A = C89A-C88A = C89-C88
 1.55 with sigma of 0.02
 O86-C87 = O86-C87A
 1.45 with sigma of 0.02
 C91A-C92A
 1.5 with sigma of 0.02
 O90A-C91A
 1.45 with sigma of 0.01
 C91-C92
 1.55 with sigma of 0.02
 C92-C93
 1.55 with sigma of 0.02
 O90A-C78
 1.45 with sigma of 0.01
 O90-C78
 1.45 with sigma of 0.01
 C93A-C92A
 1.55 with sigma of 0.02
 C54-O66A
 1.45 with sigma of 0.01
 O66-C67
 1.45 with sigma of 0.02
 C67A-C68A
 1.55 with sigma of 0.02
 C69-C68
 1.55 with sigma of 0.02
 O66-C54
 1.45 with sigma of 0.01
 O66A-C67A
 1.45 with sigma of 0.02
 C67-C68
 1.55 with sigma of 0.02
 C65A-C64A
 1.55 with sigma of 0.02
 O62A-C53
 1.45 with sigma of 0.02
 O62A-H65A
 2 with sigma of 0.02
 C8-C19
 1.55 with sigma of 0.02
 C21A-C10
 1.55 with sigma of 0.02
 H19C-H48B
 -1.9 with sigma of 0.01
 H94B-H91D
 -1.9 with sigma of 0.01
 H72C-H19D
 -1.9 with sigma of 0.01
 C87A-C89A
 2.45 with sigma of 0.02
3. Uiso/Uaniso restraints and constraints
O42 \\sim C43 \\sim C43A \\sim C44 \\sim C44A \\sim C45 \\sim C45A: within 1.7A
with sigma of 0.02 and sigma for terminal atoms of 0.04
O38 \\sim C39A \\sim C39 \\sim C40A \\sim C40 \\sim C41A \\sim C41: within 1.7A
with sigma of 0.02 and sigma for terminal atoms of 0.04
O86 \\sim C87 \\sim C87A \\sim C88 \\sim C88A \\sim C89 \\sim C89A: within 1.7A
with sigma of 0.02 and sigma for terminal atoms of 0.04
C78 \\sim O90 \\sim O90A \\sim C91 \\sim C91A \\sim C92 \\sim C92A \\sim C93
\\sim C93A: within 1.7A with sigma of 0.02 and sigma for terminal atoms of 0.04
C54 \\sim O66 \\sim O66A \\sim C67 \\sim C67A \\sim C68 \\sim C68A \\sim C69
\\sim C69A: within 1.7A with sigma of 0.02 and sigma for terminal atoms of 0.04
C53 \\sim O62A \\sim O62 \\sim C63A \\sim C63 \\sim C64A \\sim C64 \\sim C65A
\\sim C65: within 1.7A with sigma of 0.02 and sigma for terminal atoms of 0.04
C8 \\sim C19 \\sim C19A \\sim C20 \\sim C20A: within 1.7A with sigma of 0.02
and sigma for terminal atoms of 0.04
Uanis(C21) = Uanis(C21A)
4. Rigid body (RIGU) restrains
 C56, C57, C58, C59, C60, C61
 with sigma for 1-2 distances of 0.002 and sigma for 1-3 distances of 0.002
 P111, F112, F113, F114, F115, F116, F117
 with sigma for 1-2 distances of 0.004 and sigma for 1-3 distances of 0.004
 C10, C21A, C21, C22A, C22
 with sigma for 1-2 distances of 0.002 and sigma for 1-3 distances of 0.002
 C9, O71, C72, C72A
 with sigma for 1-2 distances of 0.002 and sigma for 1-3 distances of 0.002
5. Others
 Sof(C43A)=Sof(H43C)=Sof(H43D)=Sof(C44A)=Sof(H44C)=Sof(H44D)=Sof(C45A)=
 Sof(H45D)=Sof(H45E)=Sof(H45F)=1-FVAR(1)
 Sof(C43)=Sof(H43A)=Sof(H43B)=Sof(C44)=Sof(H44A)=Sof(H44B)=Sof(C45)=Sof(H45A)=
 Sof(H45B)=Sof(H45C)=FVAR(1)
 Sof(C19A)=Sof(H19C)=Sof(H19D)=Sof(C20A)=Sof(H20D)=Sof(H20E)=Sof(H20F)=
 Sof(C21)=Sof(H21C)=Sof(H21D)=Sof(C22)=Sof(H22D)=Sof(H22E)=Sof(H22F)=Sof(C72A)=
 Sof(H72C)=Sof(H72D)=1-FVAR(2)
 Sof(C19)=Sof(H19A)=Sof(H19B)=Sof(C20)=Sof(H20A)=Sof(H20B)=Sof(H20C)=Sof(C21A)=
 Sof(H21A)=Sof(H21B)=Sof(C22A)=Sof(H22A)=Sof(H22B)=Sof(H22C)=Sof(C72)=Sof(H72A)=
 Sof(H72B)=FVAR(2)
 Sof(C39)=Sof(H39C)=Sof(H39D)=Sof(C40)=Sof(H40C)=Sof(H40D)=Sof(C41)=Sof(H41D)=
 Sof(H41E)=Sof(H41F)=1-FVAR(3)
 Sof(C39A)=Sof(H39A)=Sof(H39B)=Sof(C40A)=Sof(H40A)=Sof(H40B)=Sof(C41A)=
 Sof(H41A)=Sof(H41B)=Sof(H41C)=FVAR(3)
 Sof(O62A)=Sof(C63A)=Sof(H63A)=Sof(H63B)=Sof(C64A)=Sof(H64A)=Sof(H64B)=
 Sof(C65A)=Sof(H65A)=Sof(H65B)=Sof(H65C)=1-FVAR(4)
 Sof(O62)=Sof(C63)=Sof(H63C)=Sof(H63D)=Sof(C64)=Sof(H64C)=Sof(H64D)=Sof(C65)=
 Sof(H65D)=Sof(H65E)=Sof(H65F)=FVAR(4)
 Sof(C87A)=Sof(H87C)=Sof(H87D)=Sof(C88A)=Sof(H88C)=Sof(H88D)=Sof(C89A)=
 Sof(H89D)=Sof(H89E)=Sof(H89F)=1-FVAR(5)
 Sof(C87)=Sof(H87A)=Sof(H87B)=Sof(C88)=Sof(H88A)=Sof(H88B)=Sof(C89)=Sof(H89A)=
 Sof(H89B)=Sof(H89C)=FVAR(5)
 Sof(O90A)=Sof(C91A)=Sof(H91C)=Sof(H91D)=Sof(C92A)=Sof(H92C)=Sof(H92D)=
 Sof(C93A)=Sof(H93D)=Sof(H93E)=Sof(H93F)=1-FVAR(6)
 Sof(O90)=Sof(C91)=Sof(H91A)=Sof(H91B)=Sof(C92)=Sof(H92A)=Sof(H92B)=Sof(C93)=
 Sof(H93A)=Sof(H93B)=Sof(H93C)=FVAR(6)
 Sof(O66A)=Sof(C67A)=Sof(H67C)=Sof(H67D)=Sof(C68A)=Sof(H68C)=Sof(H68D)=
 Sof(C69A)=Sof(H69D)=Sof(H69E)=Sof(H69F)=1-FVAR(7)
 Sof(O66)=Sof(C67)=Sof(H67A)=Sof(H67B)=Sof(C68)=Sof(H68A)=Sof(H68B)=Sof(C69)=
 Sof(H69A)=Sof(H69B)=Sof(H69C)=FVAR(7)
6.a Secondary CH2 refined with riding coordinates:
 C13(H13A,H13B), C15(H15A,H15B), C17(H17A,H17B), C19(H19A,H19B), C19A(H19C,
 H19D), C21A(H21A,H21B), C21(H21C,H21D), C23(H23A,H23B), C25(H25A,H25B),
 C27(H27A,H27B), C39A(H39A,H39B), C39(H39C,H39D), C40A(H40A,H40B), C40(H40C,
 H40D), C43(H43A,H43B), C43A(H43C,H43D), C44(H44A,H44B), C44A(H44C,H44D),
 C46(H46A,H46B), C48(H48A,H48B), C49(H49A,H49B), C51(H51A,H51B), C63A(H63A,
 H63B), C63(H63C,H63D), C64A(H64A,H64B), C64(H64C,H64D), C67(H67A,H67B),
 C67A(H67C,H67D), C68(H68A,H68B), C68A(H68C,H68D), C70(H70A,H70B), C72(H72A,
 H72B), C72A(H72C,H72D), C73(H73A,H73B), C75(H75A,H75B), C87(H87A,H87B),
 C87A(H87C,H87D), C88(H88A,H88B), C88A(H88C,H88D), C91(H91A,H91B), C91A(H91C,
 H91D), C92(H92A,H92B), C92A(H92C,H92D), C94(H94A,H94B), C96(H96A,H96B),
 C102(H10A,H10B), C104(H10F,H10G), C106(H10K,H10L), C108(H10P,H10Q)
6.b Aromatic/amide H refined with riding coordinates:
 C33(H33), C34(H34), C35(H35), C36(H36), C59(H59), C58(H58), C57(H57),
 C60(H60), C84(H84), C83(H83), C82(H82), C81(H81)
6.c Fitted hexagon refined as free rotating group:
 C59(C58,C57,C56,C61,C60), C85(C84,C83,C82,C81,C80)
6.d Idealised Me refined as rotating group:
 C14(H14A,H14B,H14C), C16(H16A,H16B,H16C), C18(H18A,H18B,H18C), C20(H20A,H20B,
 H20C), C20A(H20D,H20E,H20F), C22A(H22A,H22B,H22C), C22(H22D,H22E,H22F),
 C24(H24A,H24B,H24C), C41A(H41A,H41B,H41C), C41(H41D,H41E,H41F), C45(H45A,H45B,
 H45C), C45A(H45D,H45E,H45F), C65A(H65A,H65B,H65C), C65(H65D,H65E,H65F),
 C69(H69A,H69B,H69C), C69A(H69D,H69E,H69F), C89(H89A,H89B,H89C), C89A(H89D,H89E,
 H89F), C93(H93A,H93B,H93C), C93A(H93D,H93E,H93F), C103(H10C,H10D,H10E),
 C105(H10H,H10I,H10J), C107(H10M,H10N,H10O), C109(H10R,H10S,H10T)
;
_ins_header
;
TITL OHD039-G2@2,3-NC_2_scale in P2(1)/m 
REM P2(1)/m (#11 in standard setting)
CELL 1.54184  15.712445  35.832881  16.556293  90.0000  90.7959  90.0000
ZERR    4.00   0.000614   0.001715   0.000662   0.0000   0.0035   0.0000
LATT  1
SYMM -x, y+1/2,-z 
SFAC C H N O F P
UNIT 368.00 512.00 4.00 48.00 24.00 4.00
TREF
HKLF 4
END
;
_olex2_submission_special_instructions 'No special instructions were received'
_oxdiff_exptl_absorpt_empirical_details
;
Empirical correction (ABSPACK) includes:
- Absorption correction using spherical harmonics
- Frame scaling
;
_oxdiff_exptl_absorpt_empirical_full_max 1.230
_oxdiff_exptl_absorpt_empirical_full_min 0.820

loop_
_space_group_symop_operation_xyz
'x, y, z'
'-x+1/2, y+1/2, -z+1/2'
'-x, -y, -z'
'x-1/2, -y-1/2, z-1/2'

loop_
_atom_site_label
_atom_site_type_symbol
_atom_site_fract_x
_atom_site_fract_y
_atom_site_fract_z
_atom_site_U_iso_or_equiv
_atom_site_adp_type
_atom_site_occupancy
_atom_site_site_symmetry_order
_atom_site_calc_flag
_atom_site_refinement_flags_posn
_atom_site_refinement_flags_adp
_atom_site_refinement_flags_occupancy
_atom_site_disorder_assembly
_atom_site_disorder_group
C1 C 0.5279(4) 0.6072(2) 0.7035(4) 0.0492(15) Uani 1 1 d . . . . .
C2 C 0.5155(4) 0.6167(2) 0.7842(4) 0.0511(16) Uani 1 1 d . . . . .
C3 C 0.4561(4) 0.5972(2) 0.8293(4) 0.0523(16) Uani 1 1 d . . . . .
C4 C 0.4094(5) 0.5677(2) 0.7936(5) 0.0572(18) Uani 1 1 d . . . . .
C5 C 0.4270(4) 0.5566(2) 0.7163(5) 0.0531(17) Uani 1 1 d . . . . .
C6 C 0.4836(4) 0.5770(2) 0.6684(4) 0.0507(15) Uani 1 1 d . . . . .
C7 C 0.0621(4) 0.7544(2) 0.5373(4) 0.0468(14) Uani 1 1 d . . . . .
C8 C 0.0334(4) 0.7588(2) 0.6181(3) 0.0464(15) Uani 1 1 d D U . . .
C9 C -0.0185(4) 0.7310(3) 0.6514(4) 0.0564(19) Uani 1 1 d . U . . .
C10 C -0.0413(4) 0.6994(2) 0.6058(4) 0.0523(16) Uani 1 1 d D U . . .
C11 C -0.0170(4) 0.6965(2) 0.5238(4) 0.0496(16) Uani 1 1 d . . . . .
C12 C 0.0367(4) 0.72372(19) 0.4911(3) 0.0414(13) Uani 1 1 d . . . . .
C13 C 0.5657(5) 0.6492(2) 0.8222(5) 0.063(2) Uani 1 1 d . . . . .
H13A H 0.5747 0.6684 0.7820 0.076 Uiso 1 1 calc R . . . .
H13B H 0.5334 0.6600 0.8659 0.076 Uiso 1 1 calc R . . . .
C14 C 0.6512(6) 0.6354(3) 0.8544(7) 0.092(4) Uani 1 1 d . . . . .
H14A H 0.6795 0.6215 0.8130 0.138 Uiso 1 1 calc GR . . . .
H14B H 0.6424 0.6195 0.9003 0.138 Uiso 1 1 calc GR . . . .
H14C H 0.6857 0.6563 0.8702 0.138 Uiso 1 1 calc GR . . . .
C15 C 0.3395(6) 0.5490(3) 0.8416(5) 0.071(2) Uani 1 1 d . . . . .
H15A H 0.2955 0.5403 0.8044 0.086 Uiso 1 1 calc R . . . .
H15B H 0.3140 0.5673 0.8769 0.086 Uiso 1 1 calc R . . . .
C16 C 0.3707(8) 0.5161(4) 0.8923(7) 0.099(4) Uani 1 1 d . . . . .
H16A H 0.3862 0.4959 0.8574 0.148 Uiso 1 1 calc GR . . . .
H16B H 0.3262 0.5081 0.9274 0.148 Uiso 1 1 calc GR . . . .
H16C H 0.4193 0.5236 0.9240 0.148 Uiso 1 1 calc GR . . . .
C17 C 0.4959(5) 0.5672(3) 0.5815(5) 0.062(2) Uani 1 1 d . . . . .
H17A H 0.5091 0.5896 0.5514 0.075 Uiso 1 1 calc R . . . .
H17B H 0.4434 0.5569 0.5595 0.075 Uiso 1 1 calc R . . . .
C18 C 0.5697(5) 0.5381(3) 0.5711(6) 0.070(2) Uani 1 1 d . . . . .
H18A H 0.5841 0.5363 0.5151 0.105 Uiso 1 1 calc GR . . . .
H18B H 0.5514 0.5141 0.5901 0.105 Uiso 1 1 calc GR . . . .
H18C H 0.6187 0.5460 0.6019 0.105 Uiso 1 1 calc GR . . . .
C19 C 0.0442(19) 0.7931(8) 0.6734(16) 0.053(5) Uani 0.42(4) 1 d D U P A 1
H19A H 0.0968 0.8060 0.6613 0.064 Uiso 0.42(4) 1 calc R . P A 1
H19B H 0.0463 0.7854 0.7296 0.064 Uiso 0.42(4) 1 calc R . P A 1
C19A C 0.0676(14) 0.7922(6) 0.6654(7) 0.056(4) Uani 0.58(4) 1 d . U P A 2
H19C H 0.1235 0.7988 0.6457 0.067 Uiso 0.58(4) 1 calc DR . P A 2
H19D H 0.0735 0.7855 0.7220 0.067 Uiso 0.58(4) 1 calc DR . P A 2
C20 C -0.034(3) 0.8195(9) 0.658(2) 0.071(7) Uani 0.42(4) 1 d . U P A 1
H20A H -0.0373 0.8257 0.6016 0.106 Uiso 0.42(4) 1 calc GR . P A 1
H20B H -0.0266 0.8419 0.6890 0.106 Uiso 0.42(4) 1 calc GR . P A 1
H20C H -0.0850 0.8071 0.6737 0.106 Uiso 0.42(4) 1 calc GR . P A 1
C20A C 0.0057(15) 0.8272(7) 0.6566(14) 0.066(5) Uani 0.58(4) 1 d . U P A 2
H20D H 0.0059 0.8360 0.6018 0.099 Uiso 0.58(4) 1 calc GR . P A 2
H20E H 0.0249 0.8468 0.6920 0.099 Uiso 0.58(4) 1 calc GR . P A 2
H20F H -0.0511 0.8200 0.6707 0.099 Uiso 0.58(4) 1 calc GR . P A 2
C21A C -0.0865(18) 0.6632(7) 0.635(2) 0.052(4) Uani 0.42(4) 1 d D U P A 1
H21A H -0.0656 0.6426 0.6030 0.063 Uiso 0.42(4) 1 calc R . P A 1
H21B H -0.0684 0.6587 0.6905 0.063 Uiso 0.42(4) 1 calc R . P A 1
C21 C -0.0961(12) 0.6718(6) 0.6493(15) 0.052(4) Uani 0.58(4) 1 d . U P A 2
H21C H -0.0815 0.6722 0.7064 0.063 Uiso 0.58(4) 1 calc R . P A 2
H21D H -0.0845 0.6470 0.6291 0.063 Uiso 0.58(4) 1 calc R . P A 2
C22A C -0.1841(14) 0.6618(12) 0.6323(17) 0.067(6) Uani 0.42(4) 1 d . U P A 1
H22A H -0.2042 0.6701 0.5804 0.101 Uiso 0.42(4) 1 calc GR . P A 1
H22B H -0.2064 0.6777 0.6735 0.101 Uiso 0.42(4) 1 calc GR . P A 1
H22C H -0.2028 0.6366 0.6413 0.101 Uiso 0.42(4) 1 calc GR . P A 1
C22 C -0.1921(9) 0.6802(7) 0.6386(11) 0.058(4) Uani 0.58(4) 1 d . U P A 2
H22D H -0.2037 0.6875 0.5837 0.087 Uiso 0.58(4) 1 calc GR . P A 2
H22E H -0.2079 0.7001 0.6743 0.087 Uiso 0.58(4) 1 calc GR . P A 2
H22F H -0.2244 0.6583 0.6510 0.087 Uiso 0.58(4) 1 calc GR . P A 2
C23 C 0.0680(5) 0.7197(2) 0.4053(4) 0.0524(16) Uani 1 1 d . . . . .
H23A H 0.0702 0.6934 0.3909 0.063 Uiso 1 1 calc R . . . .
H23B H 0.1251 0.7298 0.4016 0.063 Uiso 1 1 calc R . . . .
C24 C 0.0090(5) 0.7402(2) 0.3468(4) 0.0579(18) Uani 1 1 d . . . . .
H24A H 0.0298 0.7376 0.2929 0.087 Uiso 1 1 calc GR . . . .
H24B H 0.0070 0.7661 0.3611 0.087 Uiso 1 1 calc GR . . . .
H24C H -0.0472 0.7297 0.3496 0.087 Uiso 1 1 calc GR . . . .
C25 C 0.5825(4) 0.6317(2) 0.6508(4) 0.0498(15) Uani 1 1 d . . . . .
H25A H 0.6265 0.6439 0.6829 0.060 Uiso 1 1 calc R . . . .
H25B H 0.6093 0.6170 0.6091 0.060 Uiso 1 1 calc R . . . .
O26 O 0.5258(3) 0.65904(14) 0.6154(3) 0.0509(11) Uani 1 1 d . . . . .
C27 C 0.5686(4) 0.6893(2) 0.5745(4) 0.0502(15) Uani 1 1 d . . . . .
H27A H 0.6022 0.6799 0.5303 0.060 Uiso 1 1 calc R . . . .
H27B H 0.6059 0.7027 0.6117 0.060 Uiso 1 1 calc R . . . .
C28 C 0.4992(4) 0.71453(19) 0.5434(4) 0.0439(14) Uani 1 1 d . . . . .
C29 C 0.4850(4) 0.7480(2) 0.5797(4) 0.0452(14) Uani 1 1 d . . . . .
C30 C 0.4150(4) 0.77077(19) 0.5550(4) 0.0424(13) Uani 1 1 d . . . . .
C31 C 0.3572(4) 0.75976(19) 0.4979(3) 0.0430(14) Uani 1 1 d . . . . .
C32 C 0.3733(4) 0.7247(2) 0.4576(4) 0.0478(15) Uani 1 1 d . . . . .
C33 C 0.3194(4) 0.7127(2) 0.3924(4) 0.0531(17) Uani 1 1 d . . . . .
H33 H 0.2718 0.7268 0.3780 0.064 Uiso 1 1 calc R . . . .
C34 C 0.3376(5) 0.6802(3) 0.3506(5) 0.065(2) Uani 1 1 d . . . . .
H34 H 0.3023 0.6726 0.3081 0.078 Uiso 1 1 calc R . . . .
C35 C 0.4083(5) 0.6590(3) 0.3718(5) 0.065(2) Uani 1 1 d . . . . .
H35 H 0.4203 0.6375 0.3430 0.078 Uiso 1 1 calc R . . . .
C36 C 0.4606(5) 0.6694(2) 0.4346(4) 0.0561(17) Uani 1 1 d . . . . .
H36 H 0.5073 0.6547 0.4483 0.067 Uiso 1 1 calc R . . . .
C37 C 0.4438(4) 0.7030(2) 0.4797(4) 0.0462(15) Uani 1 1 d . . . . .
O38 O 0.5377(3) 0.76107(14) 0.6417(2) 0.0476(10) Uani 1 1 d . U . . .
C39A C 0.6222(14) 0.7757(7) 0.6145(13) 0.046(4) Uani 0.414(18) 1 d . U P B 1
H39A H 0.6467 0.7585 0.5759 0.056 Uiso 0.414(18) 1 calc R . P B 1
H39B H 0.6145 0.7996 0.5881 0.056 Uiso 0.414(18) 1 calc R . P B 1
C39 C 0.5968(12) 0.7896(6) 0.6177(10) 0.061(4) Uani 0.586(18) 1 d . U P B 2
H39C H 0.5656 0.8121 0.6044 0.073 Uiso 0.586(18) 1 calc R . P B 2
H39D H 0.6260 0.7814 0.5696 0.073 Uiso 0.586(18) 1 calc R . P B 2
C40A C 0.6797(12) 0.7797(8) 0.6847(13) 0.054(5) Uani 0.414(18) 1 d D U P B 1
H40A H 0.6835 0.7562 0.7133 0.064 Uiso 0.414(18) 1 calc R . P B 1
H40B H 0.6567 0.7982 0.7213 0.064 Uiso 0.414(18) 1 calc R . P B 1
C40 C 0.6587(10) 0.7977(5) 0.6803(9) 0.055(3) Uani 0.586(18) 1 d . U P B 2
H40C H 0.6303 0.8055 0.7291 0.066 Uiso 0.586(18) 1 calc R . P B 2
H40D H 0.6960 0.8177 0.6632 0.066 Uiso 0.586(18) 1 calc R . P B 2
C41A C 0.7686(10) 0.7918(7) 0.6591(10) 0.063(6) Uani 0.414(18) 1 d D U P B 1
H41A H 0.7854 0.7775 0.6129 0.094 Uiso 0.414(18) 1 calc GR . P B 1
H41B H 0.8082 0.7876 0.7028 0.094 Uiso 0.414(18) 1 calc GR . P B 1
H41C H 0.7679 0.8178 0.6454 0.094 Uiso 0.414(18) 1 calc GR . P B 1
C41 C 0.7108(13) 0.7617(7) 0.6964(11) 0.084(5) Uani 0.586(18) 1 d . U P B 2
H41D H 0.7219 0.7494 0.6461 0.126 Uiso 0.586(18) 1 calc GR . P B 2
H41E H 0.6791 0.7453 0.7306 0.126 Uiso 0.586(18) 1 calc GR . P B 2
H41F H 0.7638 0.7680 0.7225 0.126 Uiso 0.586(18) 1 calc GR . P B 2
O42 O 0.4069(4) 0.80591(15) 0.5916(3) 0.0605(13) Uani 1 1 d . U . . .
C43 C 0.359(2) 0.8024(9) 0.668(2) 0.068(5) Uani 0.51(3) 1 d . U P C 1
H43A H 0.3067 0.7884 0.6580 0.081 Uiso 0.51(3) 1 calc R . P C 1
H43B H 0.3925 0.7888 0.7077 0.081 Uiso 0.51(3) 1 calc R . P C 1
C43A C 0.381(2) 0.8097(10) 0.669(3) 0.069(5) Uani 0.49(3) 1 d . U P C 2
H43C H 0.4159 0.7938 0.7032 0.082 Uiso 0.49(3) 1 calc R . P C 2
H43D H 0.3227 0.8006 0.6721 0.082 Uiso 0.49(3) 1 calc R . P C 2
C44 C 0.3367(18) 0.8396(7) 0.7013(15) 0.087(5) Uani 0.51(3) 1 d . U P C 1
H44A H 0.3037 0.8544 0.6630 0.105 Uiso 0.51(3) 1 calc R . P C 1
H44B H 0.3063 0.8377 0.7518 0.105 Uiso 0.51(3) 1 calc R . P C 1
C44A C 0.383(2) 0.8461(8) 0.7011(18) 0.084(6) Uani 0.49(3) 1 d . U P C 2
H44C H 0.3539 0.8473 0.7522 0.100 Uiso 0.49(3) 1 calc R . P C 2
H44D H 0.3570 0.8638 0.6639 0.100 Uiso 0.49(3) 1 calc R . P C 2
C45 C 0.422(2) 0.8543(9) 0.713(2) 0.114(9) Uani 0.51(3) 1 d . U P C 1
H45A H 0.4312 0.8745 0.6760 0.171 Uiso 0.51(3) 1 calc GR . P C 1
H45B H 0.4629 0.8349 0.7036 0.171 Uiso 0.51(3) 1 calc GR . P C 1
H45C H 0.4286 0.8633 0.7675 0.171 Uiso 0.51(3) 1 calc GR . P C 1
C45A C 0.489(2) 0.8551(7) 0.7136(19) 0.104(8) Uani 0.49(3) 1 d . U P C 2
H45D H 0.5197 0.8433 0.6712 0.156 Uiso 0.49(3) 1 calc GR . P C 2
H45E H 0.5077 0.8456 0.7649 0.156 Uiso 0.49(3) 1 calc GR . P C 2
H45F H 0.4980 0.8816 0.7118 0.156 Uiso 0.49(3) 1 calc GR . P C 2
C46 C 0.2789(4) 0.7825(2) 0.4807(4) 0.0501(15) Uani 1 1 d . . . . .
H46A H 0.2843 0.8071 0.5049 0.060 Uiso 1 1 calc R . . . .
H46B H 0.2704 0.7855 0.4229 0.060 Uiso 1 1 calc R . . . .
O47 O 0.2090(3) 0.76273(13) 0.5149(3) 0.0468(10) Uani 1 1 d . . . . .
C48 C 0.1278(4) 0.7809(2) 0.5033(4) 0.0509(16) Uani 1 1 d . . . . .
H48A H 0.1166 0.7855 0.4464 0.061 Uiso 1 1 calc R . . . .
H48B H 0.1267 0.8046 0.5318 0.061 Uiso 1 1 calc DR . . . .
C49 C 0.4363(5) 0.6088(3) 0.9138(5) 0.070(2) Uani 1 1 d . . . . .
H49A H 0.4225 0.5872 0.9465 0.085 Uiso 1 1 calc R . . . .
H49B H 0.4847 0.6215 0.9383 0.085 Uiso 1 1 calc R . . . .
O50 O 0.3631(4) 0.6341(2) 0.9073(4) 0.082(2) Uani 1 1 d . . . . .
C51 C 0.3209(6) 0.6399(4) 0.9828(5) 0.098(4) Uani 1 1 d . . . . .
H51A H 0.3553 0.6556 1.0182 0.117 Uiso 1 1 calc R . . . .
H51B H 0.3110 0.6163 1.0097 0.117 Uiso 1 1 calc R . . . .
C52 C 0.2371(4) 0.6589(3) 0.9619(4) 0.064(2) Uani 1 1 d . . . . .
C53 C 0.1639(5) 0.6377(2) 0.9547(4) 0.0580(18) Uani 1 1 d D U . . .
C54 C 0.0881(4) 0.6531(2) 0.9274(4) 0.0504(16) Uani 1 1 d D U . . .
C55 C 0.0813(4) 0.6892(2) 0.9044(3) 0.0409(13) Uani 1 1 d . . . . .
C59 C 0.2970(3) 0.75859(17) 0.9395(4) 0.097(2) Uani 1 1 d . U . . .
H59 H 0.3440 0.7740 0.9478 0.116 Uiso 1 1 calc R . . . .
C58 C 0.2207(4) 0.77358(12) 0.9111(4) 0.087(2) Uani 1 1 d G U . . .
H58 H 0.2166 0.7990 0.9004 0.104 Uiso 1 1 calc R . . . .
C57 C 0.1505(3) 0.75056(14) 0.8986(3) 0.0664(16) Uani 1 1 d G U . . .
H57 H 0.0995 0.7606 0.8796 0.080 Uiso 1 1 calc R . . . .
C56 C 0.1567(2) 0.71256(13) 0.9145(3) 0.0498(13) Uani 1 1 d G U . . .
C61 C 0.2330(3) 0.69758(13) 0.9429(3) 0.0588(15) Uani 1 1 d G U . . .
C60 C 0.3032(2) 0.72059(18) 0.9554(3) 0.083(2) Uani 1 1 d G U . . .
H60 H 0.3543 0.7106 0.9744 0.100 Uiso 1 1 calc R . . . .
O62A O 0.1324(19) 0.5997(5) 0.9654(18) 0.072(5) Uani 0.281(15) 1 d D U P D 1
O62 O 0.1728(8) 0.5994(2) 0.9759(7) 0.070(3) Uani 0.719(15) 1 d D U P D 2
C63A C 0.113(3) 0.5928(15) 1.053(3) 0.082(6) Uani 0.281(15) 1 d . U P D 1
H63A H 0.0653 0.6082 1.0701 0.099 Uiso 0.281(15) 1 calc R . P D 1
H63B H 0.1616 0.5979 1.0873 0.099 Uiso 0.281(15) 1 calc R . P D 1
C63 C 0.1533(12) 0.5916(5) 1.0576(11) 0.083(4) Uani 0.719(15) 1 d . U P D 2
H63C H 0.0928 0.5947 1.0662 0.100 Uiso 0.719(15) 1 calc R . P D 2
H63D H 0.1838 0.6087 1.0931 0.100 Uiso 0.719(15) 1 calc R . P D 2
C64A C 0.088(3) 0.5490(13) 1.055(2) 0.105(7) Uani 0.281(15) 1 d D U P D 1
H64A H 0.1308 0.5352 1.0852 0.125 Uiso 0.281(15) 1 calc R . P D 1
H64B H 0.0337 0.5457 1.0817 0.125 Uiso 0.281(15) 1 calc R . P D 1
C64 C 0.1791(13) 0.5523(5) 1.0756(11) 0.106(5) Uani 0.719(15) 1 d . U P D 2
H64C H 0.2406 0.5505 1.0727 0.128 Uiso 0.719(15) 1 calc R . P D 2
H64D H 0.1631 0.5463 1.1304 0.128 Uiso 0.719(15) 1 calc R . P D 2
C65A C 0.081(5) 0.5335(18) 0.967(3) 0.142(14) Uani 0.281(15) 1 d D U P D 1
H65A H 0.0707 0.5537 0.9300 0.213 Uiso 0.281(15) 1 calc DGR . P D 1
H65B H 0.0355 0.5158 0.9631 0.213 Uiso 0.281(15) 1 calc GR . P D 1
H65C H 0.1338 0.5214 0.9532 0.213 Uiso 0.281(15) 1 calc GR . P D 1
C65 C 0.1419(16) 0.5255(6) 1.0219(15) 0.128(7) Uani 0.719(15) 1 d . U P D 2
H65D H 0.1709 0.5261 0.9712 0.191 Uiso 0.719(15) 1 calc GR . P D 2
H65E H 0.0828 0.5313 1.0131 0.191 Uiso 0.719(15) 1 calc GR . P D 2
H65F H 0.1469 0.5010 1.0452 0.191 Uiso 0.719(15) 1 calc GR . P D 2
O66 O 0.0099(9) 0.6326(6) 0.9209(12) 0.071(4) Uani 0.62(3) 1 d D U P E 1
O66A O 0.0190(17) 0.6278(9) 0.9410(18) 0.066(5) Uani 0.38(3) 1 d D U P E 2
C67 C 0.0037(16) 0.6070(7) 0.8586(14) 0.087(5) Uani 0.62(3) 1 d D U P E 1
H67A H 0.0573 0.5940 0.8522 0.104 Uiso 0.62(3) 1 calc R . P E 1
H67B H -0.0104 0.6196 0.8083 0.104 Uiso 0.62(3) 1 calc R . P E 1
C67A C 0.008(3) 0.5986(11) 0.883(2) 0.086(6) Uani 0.38(3) 1 d D U P E 2
H67C H 0.0573 0.5823 0.8797 0.103 Uiso 0.38(3) 1 calc R . P E 2
H67D H -0.0084 0.6076 0.8300 0.103 Uiso 0.38(3) 1 calc R . P E 2
C68 C -0.0684(12) 0.5786(6) 0.8808(15) 0.101(5) Uani 0.62(3) 1 d D U P E 1
H68A H -0.0909 0.5673 0.8319 0.121 Uiso 0.62(3) 1 calc R . P E 1
H68B H -0.0447 0.5590 0.9146 0.121 Uiso 0.62(3) 1 calc R . P E 1
C68A C -0.068(2) 0.5804(13) 0.930(3) 0.110(7) Uani 0.38(3) 1 d D U P E 2
H68C H -0.0681 0.5871 0.9872 0.132 Uiso 0.38(3) 1 calc R . P E 2
H68D H -0.0708 0.5536 0.9241 0.132 Uiso 0.38(3) 1 calc R . P E 2
C69 C -0.1417(16) 0.5983(11) 0.926(2) 0.144(9) Uani 0.62(3) 1 d D U P E 1
H69A H -0.1204 0.6206 0.9518 0.216 Uiso 0.62(3) 1 calc GR . P E 1
H69B H -0.1637 0.5818 0.9666 0.216 Uiso 0.62(3) 1 calc GR . P E 1
H69C H -0.1863 0.6048 0.8886 0.216 Uiso 0.62(3) 1 calc GR . P E 1
C69A C -0.139(2) 0.6020(14) 0.878(3) 0.109(9) Uani 0.38(3) 1 d . U P E 2
H69D H -0.1186 0.6065 0.8250 0.164 Uiso 0.38(3) 1 calc GR . P E 2
H69E H -0.1520 0.6254 0.9039 0.164 Uiso 0.38(3) 1 calc GR . P E 2
H69F H -0.1899 0.5870 0.8753 0.164 Uiso 0.38(3) 1 calc GR . P E 2
C70 C 0.0023(4) 0.7058(2) 0.8664(4) 0.0542(17) Uani 1 1 d . . . . .
H70A H -0.0458 0.6891 0.8730 0.065 Uiso 1 1 calc R . . . .
H70B H -0.0109 0.7296 0.8912 0.065 Uiso 1 1 calc R . . . .
O71 O 0.0208(3) 0.71066(17) 0.7811(2) 0.0562(13) Uani 1 1 d . U . . .
C72 C -0.050(2) 0.7259(11) 0.7352(16) 0.053(7) Uani 0.42(4) 1 d . U P A 1
H72A H -0.0673 0.7496 0.7577 0.063 Uiso 0.42(4) 1 calc R . P A 1
H72B H -0.0978 0.7089 0.7356 0.063 Uiso 0.42(4) 1 calc R . P A 1
C72A C -0.0376(11) 0.7361(8) 0.7404(12) 0.053(5) Uani 0.58(4) 1 d . U P A 2
H72C H -0.0273 0.7617 0.7572 0.064 Uiso 0.58(4) 1 calc DR . P A 2
H72D H -0.0963 0.7297 0.7516 0.064 Uiso 0.58(4) 1 calc R . P A 2
C73 C 0.3802(4) 0.5240(2) 0.6779(5) 0.0587(18) Uani 1 1 d . . . . .
H73A H 0.4171 0.5110 0.6407 0.070 Uiso 1 1 calc R . . . .
H73B H 0.3627 0.5065 0.7192 0.070 Uiso 1 1 calc R . . . .
O74 O 0.3077(3) 0.53831(14) 0.6360(3) 0.0540(12) Uani 1 1 d . . . . .
C75 C 0.2542(6) 0.5092(2) 0.6063(5) 0.067(2) Uani 1 1 d . . . . .
H75A H 0.2335 0.4943 0.6508 0.080 Uiso 1 1 calc R . . . .
H75B H 0.2856 0.4931 0.5703 0.080 Uiso 1 1 calc R . . . .
C76 C 0.1812(5) 0.5272(2) 0.5620(5) 0.0614(19) Uani 1 1 d . . . . .
C77 C 0.1039(5) 0.5310(2) 0.5989(5) 0.0594(18) Uani 1 1 d . . . . .
C78 C 0.0403(4) 0.5532(2) 0.5634(5) 0.063(2) Uani 1 1 d D U . . .
C79 C 0.0492(5) 0.5711(2) 0.4923(6) 0.068(2) Uani 1 1 d . . . . .
C85 C 0.1938(4) 0.54516(15) 0.4846(3) 0.0620(19) Uani 1 1 d . . . . .
C84 C 0.2705(3) 0.54149(17) 0.4444(4) 0.077(2) Uani 1 1 d G . . . .
H84 H 0.3143 0.5274 0.4671 0.093 Uiso 1 1 calc R . . . .
C83 C 0.2816(4) 0.5589(2) 0.3703(4) 0.088(3) Uani 1 1 d G . . . .
H83 H 0.3328 0.5565 0.3435 0.106 Uiso 1 1 calc R . . . .
C82 C 0.2160(5) 0.5800(2) 0.3364(3) 0.104(4) Uani 1 1 d G . . . .
H82 H 0.2234 0.5917 0.2869 0.124 Uiso 1 1 calc R . . . .
C81 C 0.1394(4) 0.58372(17) 0.3766(4) 0.095(3) Uani 1 1 d G . . . .
H81 H 0.0955 0.5978 0.3539 0.114 Uiso 1 1 calc R . . . .
C80 C 0.1283(3) 0.56628(16) 0.4507(4) 0.074(2) Uani 1 1 d G . . . .
O86 O 0.0925(4) 0.51615(18) 0.6743(4) 0.0774(16) Uani 1 1 d D U . . .
C87 C 0.0729(15) 0.4774(4) 0.6692(10) 0.093(5) Uani 0.66(2) 1 d D U P F 1
H87A H 0.1198 0.4632 0.6474 0.111 Uiso 0.66(2) 1 calc R . P F 1
H87B H 0.0220 0.4730 0.6367 0.111 Uiso 0.66(2) 1 calc R . P F 1
C87A C 0.062(3) 0.4809(8) 0.7029(19) 0.103(6) Uani 0.34(2) 1 d D U P F 2
H87C H 0.0824 0.4610 0.6683 0.123 Uiso 0.34(2) 1 calc R . P F 2
H87D H 0.0006 0.4806 0.7018 0.123 Uiso 0.34(2) 1 calc R . P F 2
C88 C 0.0582(14) 0.4681(7) 0.7601(11) 0.113(5) Uani 0.66(2) 1 d D U P F 1
H88A H 0.0156 0.4851 0.7805 0.135 Uiso 0.66(2) 1 calc R . P F 1
H88B H 0.0350 0.4431 0.7634 0.135 Uiso 0.66(2) 1 calc R . P F 1
C88A C 0.096(3) 0.4746(15) 0.791(2) 0.118(8) Uani 0.34(2) 1 d D U P F 2
H88C H 0.1047 0.4483 0.8024 0.142 Uiso 0.34(2) 1 calc R . P F 2
H88D H 0.1487 0.4880 0.8011 0.142 Uiso 0.34(2) 1 calc R . P F 2
C89 C 0.1373(17) 0.4702(8) 0.8163(13) 0.136(8) Uani 0.66(2) 1 d D U P F 1
H89A H 0.1596 0.4951 0.8160 0.204 Uiso 0.66(2) 1 calc GR . P F 1
H89B H 0.1799 0.4532 0.7977 0.204 Uiso 0.66(2) 1 calc GR . P F 1
H89C H 0.1216 0.4636 0.8703 0.204 Uiso 0.66(2) 1 calc GR . P F 1
C89A C 0.023(3) 0.4906(18) 0.843(2) 0.170(17) Uani 0.34(2) 1 d D U P F 2
H89D H -0.0053 0.5102 0.8139 0.256 Uiso 0.34(2) 1 calc GR . P F 2
H89E H 0.0466 0.5004 0.8927 0.256 Uiso 0.34(2) 1 calc GR . P F 2
H89F H -0.0167 0.4712 0.8551 0.256 Uiso 0.34(2) 1 calc GR . P F 2
O90 O -0.0319(5) 0.5582(3) 0.6137(7) 0.068(3) Uani 0.789(16) 1 d D U P G 1
O90A O -0.0395(15) 0.5646(14) 0.598(3) 0.074(6) Uani 0.211(16) 1 d D U P G 2
C91 C -0.1037(7) 0.5326(4) 0.5953(9) 0.074(3) Uani 0.789(16) 1 d D U P G 1
H91A H -0.0836 0.5070 0.5941 0.089 Uiso 0.789(16) 1 calc R . P G 1
H91B H -0.1284 0.5385 0.5429 0.089 Uiso 0.789(16) 1 calc R . P G 1
C91A C -0.098(3) 0.5394(5) 0.557(3) 0.079(6) Uani 0.211(16) 1 d D U P G 2
H91C H -0.0872 0.5134 0.5688 0.095 Uiso 0.211(16) 1 calc R . P G 2
H91D H -0.1011 0.5435 0.4988 0.095 Uiso 0.211(16) 1 calc DR . P G 2
C92 C -0.1715(8) 0.5372(4) 0.6619(10) 0.093(4) Uani 0.789(16) 1 d D U P G 1
H92A H -0.2180 0.5200 0.6512 0.112 Uiso 0.789(16) 1 calc R . P G 1
H92B H -0.1462 0.5307 0.7137 0.112 Uiso 0.789(16) 1 calc R . P G 1
C92A C -0.172(3) 0.5554(13) 0.601(4) 0.088(6) Uani 0.211(16) 1 d D U P G 2
H92C H -0.1747 0.5436 0.6539 0.105 Uiso 0.211(16) 1 calc R . P G 2
H92D H -0.2238 0.5495 0.5719 0.105 Uiso 0.211(16) 1 calc R . P G 2
C93 C -0.2063(10) 0.5760(4) 0.6663(12) 0.115(6) Uani 0.789(16) 1 d D U P G 1
H93A H -0.1668 0.5916 0.6954 0.173 Uiso 0.789(16) 1 calc GR . P G 1
H93B H -0.2597 0.5756 0.6937 0.173 Uiso 0.789(16) 1 calc GR . P G 1
H93C H -0.2146 0.5856 0.6127 0.173 Uiso 0.789(16) 1 calc GR . P G 1
C93A C -0.167(4) 0.5986(13) 0.614(5) 0.116(13) Uani 0.211(16) 1 d D U P G 2
H93D H -0.2211 0.6077 0.6309 0.174 Uiso 0.211(16) 1 calc GR . P G 2
H93E H -0.1523 0.6103 0.5635 0.174 Uiso 0.211(16) 1 calc GR . P G 2
H93F H -0.1243 0.6043 0.6538 0.174 Uiso 0.211(16) 1 calc GR . P G 2
C94 C -0.0176(6) 0.5996(2) 0.4646(8) 0.089(3) Uani 1 1 d . . . . .
H94A H -0.0251 0.5990 0.4064 0.106 Uiso 1 1 calc R . . . .
H94B H -0.0720 0.5947 0.4896 0.106 Uiso 1 1 calc DR . . . .
O95 O 0.0160(3) 0.63464(15) 0.4903(4) 0.0640(14) Uani 1 1 d . . . . .
C96 C -0.0455(4) 0.6631(2) 0.4753(4) 0.0513(16) Uani 1 1 d . . . . .
H96A H -0.1014 0.6550 0.4920 0.062 Uiso 1 1 calc R . . . .
H96B H -0.0481 0.6692 0.4182 0.062 Uiso 1 1 calc R . . . .
N101 N 0.2500(3) 0.66306(16) 0.6700(3) 0.0454(12) Uani 1 1 d . . . . .
C102 C 0.3007(6) 0.6400(3) 0.6112(6) 0.080(3) Uani 1 1 d . . . . .
H10A H 0.3084 0.6150 0.6328 0.096 Uiso 1 1 calc R . . . .
H10B H 0.3565 0.6511 0.6049 0.096 Uiso 1 1 calc R . . . .
C103 C 0.2550(6) 0.6375(3) 0.5270(5) 0.066(2) Uani 1 1 d . . . . .
H10C H 0.2446 0.6623 0.5069 0.099 Uiso 1 1 calc GR . . . .
H10D H 0.2019 0.6246 0.5324 0.099 Uiso 1 1 calc GR . . . .
H10E H 0.2905 0.6243 0.4900 0.099 Uiso 1 1 calc GR . . . .
C104 C 0.1636(6) 0.6466(3) 0.6837(6) 0.083(3) Uani 1 1 d . . . . .
H10F H 0.1342 0.6620 0.7226 0.100 Uiso 1 1 calc R . . . .
H10G H 0.1314 0.6477 0.6334 0.100 Uiso 1 1 calc R . . . .
C105 C 0.1638(7) 0.6075(3) 0.7132(6) 0.076(3) Uani 1 1 d . . . . .
H10H H 0.2077 0.5937 0.6866 0.114 Uiso 1 1 calc GR . . . .
H10I H 0.1096 0.5962 0.7015 0.114 Uiso 1 1 calc GR . . . .
H10J H 0.1743 0.6072 0.7704 0.114 Uiso 1 1 calc GR . . . .
C106 C 0.2984(6) 0.6624(3) 0.7485(5) 0.070(2) Uani 1 1 d . . . . .
H10K H 0.3133 0.6368 0.7611 0.084 Uiso 1 1 calc R . . . .
H10L H 0.2615 0.6714 0.7908 0.084 Uiso 1 1 calc R . . . .
C107 C 0.3787(5) 0.6856(3) 0.7492(6) 0.070(2) Uani 1 1 d . . . . .
H10M H 0.4152 0.6774 0.7067 0.105 Uiso 1 1 calc GR . . . .
H10N H 0.4076 0.6828 0.8003 0.105 Uiso 1 1 calc GR . . . .
H10O H 0.3643 0.7114 0.7410 0.105 Uiso 1 1 calc GR . . . .
C108 C 0.2409(7) 0.7017(3) 0.6407(7) 0.085(3) Uani 1 1 d . . . . .
H10P H 0.2014 0.7018 0.5951 0.102 Uiso 1 1 calc R . . . .
H10Q H 0.2956 0.7101 0.6212 0.102 Uiso 1 1 calc R . . . .
C109 C 0.2093(5) 0.7299(2) 0.7037(4) 0.0575(18) Uani 1 1 d . . . . .
H10R H 0.1530 0.7232 0.7201 0.086 Uiso 1 1 calc GR . . . .
H10S H 0.2084 0.7545 0.6805 0.086 Uiso 1 1 calc GR . . . .
H10T H 0.2470 0.7297 0.7499 0.086 Uiso 1 1 calc GR . . . .
P111 P 0.70312(15) 0.60468(7) 0.38381(17) 0.0718(6) Uani 1 1 d . U . . .
F112 F 0.6521(5) 0.6322(2) 0.3290(5) 0.117(2) Uani 1 1 d . U . . .
F113 F 0.7535(4) 0.57694(17) 0.4442(4) 0.1001(18) Uani 1 1 d . U . . .
F114 F 0.6668(7) 0.6246(3) 0.4544(6) 0.144(3) Uani 1 1 d . U . . .
F115 F 0.6300(6) 0.5747(3) 0.3825(6) 0.142(3) Uani 1 1 d . U . . .
F116 F 0.7309(8) 0.5828(3) 0.3100(6) 0.162(3) Uani 1 1 d . U . . .
F117 F 0.7788(5) 0.6319(3) 0.3834(7) 0.145(3) Uani 1 1 d . U . . .

loop_
_atom_site_aniso_label
_atom_site_aniso_U_11
_atom_site_aniso_U_22
_atom_site_aniso_U_33
_atom_site_aniso_U_23
_atom_site_aniso_U_13
_atom_site_aniso_U_12
C1 0.036(3) 0.053(4) 0.058(4) -0.003(3) 0.002(3) 0.007(3)
C2 0.030(3) 0.062(4) 0.061(4) -0.005(3) -0.007(3) 0.006(3)
C3 0.029(3) 0.076(5) 0.052(4) 0.000(3) 0.003(3) 0.012(3)
C4 0.042(3) 0.070(5) 0.059(4) 0.009(3) 0.003(3) 0.007(3)
C5 0.031(3) 0.056(4) 0.072(5) -0.013(3) -0.011(3) 0.005(3)
C6 0.037(3) 0.057(4) 0.058(4) -0.003(3) -0.006(3) 0.008(3)
C7 0.039(3) 0.058(4) 0.043(3) 0.004(3) -0.003(3) 0.008(3)
C8 0.043(3) 0.071(4) 0.024(3) 0.000(3) -0.003(2) 0.015(3)
C9 0.037(3) 0.098(6) 0.034(3) -0.001(3) -0.006(2) 0.024(3)
C10 0.026(2) 0.098(5) 0.033(3) 0.010(3) -0.001(2) 0.005(3)
C11 0.037(3) 0.078(5) 0.033(3) 0.005(3) -0.002(2) 0.008(3)
C12 0.037(3) 0.057(4) 0.031(3) 0.000(2) 0.002(2) 0.007(3)
C13 0.045(4) 0.072(5) 0.073(5) -0.022(4) -0.006(3) 0.007(3)
C14 0.053(5) 0.105(8) 0.116(8) -0.050(7) -0.030(5) 0.014(5)
C15 0.059(5) 0.095(6) 0.060(5) 0.007(4) 0.014(4) -0.004(4)
C16 0.092(8) 0.108(9) 0.096(7) 0.026(6) 0.028(6) -0.005(6)
C17 0.037(3) 0.085(5) 0.065(4) -0.016(4) -0.001(3) 0.005(3)
C18 0.044(4) 0.096(6) 0.071(5) -0.018(4) 0.005(4) 0.011(4)
C19 0.043(11) 0.073(9) 0.043(8) -0.003(7) 0.005(7) 0.022(9)
C19A 0.054(10) 0.075(7) 0.039(6) -0.007(5) 0.010(6) 0.024(7)
C20 0.071(17) 0.072(14) 0.068(12) -0.006(10) -0.009(14) 0.017(14)
C20A 0.050(10) 0.075(11) 0.073(9) -0.018(8) -0.002(9) 0.018(9)
C21A 0.035(4) 0.093(6) 0.030(8) 0.001(6) 0.010(3) 0.006(4)
C21 0.035(4) 0.093(6) 0.030(8) 0.001(6) 0.010(3) 0.006(4)
C22A 0.034(5) 0.100(14) 0.068(12) -0.010(12) 0.011(4) 0.006(6)
C22 0.034(4) 0.076(11) 0.065(8) -0.001(8) 0.006(3) 0.003(5)
C23 0.050(4) 0.069(4) 0.039(3) 0.000(3) 0.009(3) 0.001(3)
C24 0.057(4) 0.081(5) 0.035(3) 0.007(3) 0.003(3) 0.003(4)
C25 0.025(3) 0.069(4) 0.055(4) 0.004(3) -0.005(3) 0.007(3)
O26 0.030(2) 0.064(3) 0.058(3) 0.007(2) 0.0015(19) 0.0039(19)
C27 0.030(3) 0.064(4) 0.056(4) 0.003(3) 0.004(3) -0.001(3)
C28 0.037(3) 0.060(4) 0.035(3) -0.002(3) 0.009(2) -0.009(3)
C29 0.032(3) 0.064(4) 0.040(3) 0.008(3) -0.001(2) -0.008(3)
C30 0.035(3) 0.057(4) 0.035(3) 0.002(2) 0.009(2) 0.000(3)
C31 0.035(3) 0.065(4) 0.029(3) 0.008(3) 0.007(2) -0.005(3)
C32 0.037(3) 0.072(4) 0.034(3) 0.002(3) 0.008(2) -0.011(3)
C33 0.038(3) 0.076(5) 0.045(3) -0.006(3) 0.007(3) -0.011(3)
C34 0.056(4) 0.092(6) 0.046(4) -0.012(4) 0.005(3) -0.012(4)
C35 0.063(5) 0.080(5) 0.053(4) -0.022(4) 0.007(4) -0.005(4)
C36 0.053(4) 0.062(4) 0.054(4) -0.008(3) 0.013(3) -0.002(3)
C37 0.032(3) 0.066(4) 0.042(3) -0.002(3) 0.015(2) -0.008(3)
O38 0.041(2) 0.072(3) 0.0297(19) 0.0041(19) 0.0018(17) -0.007(2)
C39A 0.050(8) 0.058(9) 0.032(6) 0.002(7) 0.008(6) 0.003(7)
C39 0.061(9) 0.079(9) 0.043(6) 0.009(7) -0.007(6) -0.020(7)
C40A 0.044(10) 0.069(12) 0.048(8) 0.008(9) 0.006(7) 0.005(9)
C40 0.054(7) 0.067(8) 0.044(6) 0.005(6) -0.005(5) -0.004(6)
C41A 0.046(9) 0.110(14) 0.033(8) -0.017(8) 0.006(6) -0.028(9)
C41 0.070(10) 0.117(14) 0.063(9) -0.005(9) -0.017(8) -0.007(10)
O42 0.073(3) 0.053(3) 0.055(3) -0.002(2) -0.007(2) 0.003(2)
C43 0.079(12) 0.070(11) 0.055(7) -0.008(8) 0.011(10) -0.005(9)
C43A 0.068(11) 0.073(11) 0.064(8) -0.012(8) 0.011(9) -0.008(9)
C44 0.080(11) 0.094(11) 0.088(9) -0.018(8) 0.033(10) -0.006(10)
C44A 0.074(13) 0.093(12) 0.084(10) -0.025(9) 0.004(12) -0.020(11)
C45 0.095(18) 0.121(17) 0.128(17) -0.035(14) 0.047(16) -0.018(15)
C45A 0.096(17) 0.085(14) 0.131(17) -0.033(13) -0.013(15) -0.015(13)
C46 0.047(4) 0.062(4) 0.042(3) 0.014(3) 0.005(3) -0.004(3)
O47 0.033(2) 0.060(3) 0.047(2) 0.012(2) 0.0002(18) 0.0062(19)
C48 0.043(3) 0.066(4) 0.044(3) 0.007(3) 0.004(3) 0.009(3)
C49 0.053(4) 0.093(6) 0.065(5) -0.014(4) -0.001(4) 0.027(4)
O50 0.066(4) 0.120(5) 0.060(3) -0.012(3) 0.006(3) 0.048(4)
C51 0.077(6) 0.176(12) 0.039(4) -0.024(5) -0.010(4) 0.064(7)
C52 0.040(4) 0.124(7) 0.028(3) -0.019(4) 0.003(3) 0.013(4)
C53 0.067(4) 0.070(4) 0.037(3) 0.000(3) 0.007(3) 0.020(4)
C54 0.048(3) 0.067(4) 0.036(3) -0.014(3) 0.010(3) -0.009(3)
C55 0.032(3) 0.068(4) 0.024(2) -0.006(2) 0.005(2) 0.000(3)
C59 0.085(4) 0.119(4) 0.087(5) -0.044(4) 0.031(4) -0.027(3)
C58 0.087(4) 0.099(4) 0.076(5) -0.043(3) 0.038(3) -0.031(3)
C57 0.077(4) 0.075(3) 0.048(3) -0.019(3) 0.025(3) -0.012(3)
C56 0.042(3) 0.075(3) 0.032(3) -0.021(2) 0.012(2) -0.014(2)
C61 0.042(3) 0.093(4) 0.041(3) -0.027(3) 0.008(2) -0.006(2)
C60 0.049(3) 0.124(4) 0.077(5) -0.047(4) 0.014(3) -0.025(3)
O62A 0.078(10) 0.083(9) 0.055(8) 0.008(7) 0.005(10) 0.030(9)
O62 0.081(6) 0.067(4) 0.060(5) 0.003(3) 0.008(5) 0.028(4)
C63A 0.091(12) 0.086(10) 0.071(10) 0.007(9) 0.004(11) 0.022(11)
C63 0.089(9) 0.084(7) 0.077(7) 0.006(6) -0.002(8) 0.014(8)
C64A 0.110(14) 0.104(13) 0.100(13) 0.017(12) -0.002(13) 0.002(13)
C64 0.114(11) 0.105(10) 0.099(9) 0.021(8) -0.009(9) 0.001(9)
C65A 0.16(3) 0.13(3) 0.14(3) 0.00(2) 0.00(3) 0.00(2)
C65 0.149(16) 0.096(12) 0.139(15) 0.030(11) 0.022(13) -0.004(12)
O66 0.068(6) 0.070(6) 0.074(9) 0.009(6) 0.031(6) -0.022(6)
O66A 0.059(7) 0.078(10) 0.061(10) -0.006(8) -0.002(7) -0.021(7)
C67 0.079(7) 0.103(10) 0.079(11) -0.011(8) 0.011(8) -0.028(8)
C67A 0.076(8) 0.105(10) 0.077(12) -0.011(10) 0.012(9) -0.025(9)
C68 0.083(8) 0.125(10) 0.095(11) -0.021(10) 0.001(9) -0.026(8)
C68A 0.083(11) 0.139(14) 0.109(14) -0.018(14) -0.007(13) -0.021(11)
C69 0.081(12) 0.190(19) 0.16(2) -0.03(2) -0.018(17) -0.026(14)
C69A 0.067(14) 0.16(2) 0.102(19) -0.037(19) -0.018(16) -0.036(15)
C70 0.039(3) 0.091(5) 0.033(3) 0.002(3) 0.010(3) 0.009(3)
O71 0.036(2) 0.105(4) 0.0276(19) 0.000(2) 0.0033(16) 0.023(2)
C72 0.039(5) 0.083(18) 0.035(4) -0.005(6) -0.007(4) 0.016(7)
C72A 0.035(7) 0.089(10) 0.036(4) -0.004(4) -0.009(3) 0.012(7)
C73 0.036(3) 0.063(4) 0.077(5) -0.012(4) -0.013(3) 0.005(3)
O74 0.042(2) 0.048(3) 0.071(3) -0.008(2) -0.016(2) 0.003(2)
C75 0.079(6) 0.049(4) 0.072(5) -0.016(4) -0.009(4) 0.003(4)
C76 0.066(5) 0.042(4) 0.076(5) -0.018(3) -0.009(4) -0.001(3)
C77 0.059(4) 0.053(4) 0.065(5) -0.011(3) -0.018(4) -0.003(3)
C78 0.053(4) 0.053(4) 0.081(5) -0.009(4) -0.030(4) -0.002(3)
C79 0.055(4) 0.060(5) 0.086(6) -0.003(4) -0.035(4) -0.012(4)
C85 0.056(4) 0.067(5) 0.063(5) -0.018(4) -0.014(4) -0.004(4)
C84 0.091(7) 0.063(5) 0.078(6) -0.017(4) 0.001(5) -0.001(5)
C83 0.099(8) 0.110(8) 0.056(5) -0.007(5) 0.005(5) -0.012(6)
C82 0.148(12) 0.090(8) 0.073(6) -0.011(6) -0.003(7) -0.033(8)
C81 0.095(8) 0.079(7) 0.110(9) -0.013(6) -0.019(7) -0.018(6)
C80 0.092(7) 0.050(4) 0.081(6) -0.001(4) -0.029(5) -0.010(4)
O86 0.084(4) 0.078(4) 0.070(4) 0.009(3) -0.004(3) 0.005(3)
C87 0.103(9) 0.101(9) 0.074(9) 0.011(7) -0.034(8) -0.023(8)
C87A 0.115(11) 0.114(11) 0.079(12) 0.014(11) -0.023(11) -0.023(10)
C88 0.130(11) 0.125(10) 0.083(10) 0.016(9) -0.030(9) -0.030(10)
C88A 0.124(16) 0.143(14) 0.086(15) 0.012(13) -0.044(13) -0.028(14)
C89 0.170(19) 0.145(17) 0.091(13) 0.030(12) -0.049(13) -0.049(15)
C89A 0.17(3) 0.20(4) 0.14(3) -0.03(3) -0.09(3) 0.00(3)
O90 0.043(3) 0.068(6) 0.094(6) -0.019(5) -0.023(4) 0.003(3)
O90A 0.059(10) 0.069(10) 0.094(11) -0.009(10) -0.015(10) -0.001(9)
C91 0.051(5) 0.066(6) 0.105(8) -0.027(6) -0.002(6) -0.013(4)
C91A 0.059(10) 0.077(11) 0.101(12) -0.018(11) -0.012(11) -0.009(10)
C92 0.062(6) 0.091(8) 0.127(10) -0.019(7) 0.010(7) -0.014(6)
C92A 0.060(11) 0.087(11) 0.117(13) -0.022(11) -0.001(11) -0.006(11)
C93 0.085(9) 0.120(12) 0.142(13) -0.045(10) 0.032(9) -0.024(8)
C93A 0.08(2) 0.13(3) 0.14(3) -0.01(2) 0.05(2) -0.02(2)
C94 0.068(6) 0.053(5) 0.143(9) 0.008(5) -0.048(6) -0.009(4)
O95 0.048(3) 0.053(3) 0.090(4) -0.003(3) -0.022(3) -0.002(2)
C96 0.033(3) 0.070(4) 0.051(4) 0.006(3) -0.011(3) 0.001(3)
N101 0.034(3) 0.057(3) 0.045(3) 0.008(2) 0.009(2) 0.002(2)
C102 0.074(6) 0.069(5) 0.098(7) -0.004(5) 0.026(5) 0.010(4)
C103 0.070(5) 0.075(5) 0.054(4) -0.021(4) 0.024(4) -0.016(4)
C104 0.059(5) 0.112(8) 0.078(6) -0.011(5) 0.005(4) -0.003(5)
C105 0.083(6) 0.071(5) 0.075(5) -0.011(4) 0.024(5) -0.025(5)
C106 0.062(5) 0.080(6) 0.068(5) 0.001(4) -0.006(4) -0.004(4)
C107 0.038(4) 0.076(5) 0.095(6) -0.011(4) -0.019(4) 0.008(4)
C108 0.084(7) 0.085(7) 0.085(6) -0.012(5) -0.011(5) 0.015(5)
C109 0.062(4) 0.062(4) 0.049(4) -0.005(3) -0.006(3) 0.022(4)
P111 0.0592(12) 0.0590(12) 0.0976(16) 0.0002(10) 0.0195(11) 0.0033(9)
F112 0.119(5) 0.090(4) 0.142(5) 0.013(4) -0.002(4) 0.013(4)
F113 0.102(4) 0.072(3) 0.126(5) -0.001(3) -0.016(4) 0.001(3)
F114 0.163(7) 0.135(6) 0.134(5) -0.013(4) 0.031(5) 0.046(5)
F115 0.128(5) 0.128(6) 0.170(7) 0.032(5) -0.026(5) -0.033(4)
F116 0.215(9) 0.129(6) 0.141(5) -0.014(4) 0.019(5) 0.059(6)
F117 0.106(5) 0.133(6) 0.195(8) 0.034(5) -0.008(5) -0.029(4)

loop_
_atom_type_symbol
_atom_type_description
_atom_type_scat_dispersion_real
_atom_type_scat_dispersion_imag
_atom_type_scat_source
C C 0.0181 0.0091 'International Tables Vol C Tables 4.2.6.8 and 6.1.1.4'
H H 0.0000 0.0000 'International Tables Vol C Tables 4.2.6.8 and 6.1.1.4'
F F 0.0727 0.0534 'International Tables Vol C Tables 4.2.6.8 and 6.1.1.4'
N N 0.0311 0.0180 'International Tables Vol C Tables 4.2.6.8 and 6.1.1.4'
O O 0.0492 0.0322 'International Tables Vol C Tables 4.2.6.8 and 6.1.1.4'
P P 0.2955 0.4335 'International Tables Vol C Tables 4.2.6.8 and 6.1.1.4'

loop_
_exptl_crystal_face_index_h
_exptl_crystal_face_index_k
_exptl_crystal_face_index_l
_exptl_crystal_face_perp_dist
-2 -23 0 0.0229
2 23 0 0.0149
7 -4 -8 0.0586
-7 4 8 0.0526
0 0 -11 0.0773
0 0 11 0.0773
-10 5 1 0.0689
10 -5 -1 0.0829
7 -3 8 0.1011
-1 16 8 0.0478
1 -18 -7 0.0556
4 16 -7 0.0489

loop_
_geom_angle_atom_site_label_1
_geom_angle_atom_site_label_2
_geom_angle_atom_site_label_3
_geom_angle
C2 C1 C6 120.6(7)
C2 C1 C25 119.9(7)
C6 C1 C25 119.3(6)
C1 C2 C13 120.0(7)
C3 C2 C1 119.6(7)
C3 C2 C13 120.4(7)
C2 C3 C4 120.0(7)
C2 C3 C49 120.8(8)
C4 C3 C49 119.1(7)
C3 C4 C15 119.1(7)
C5 C4 C3 119.9(7)
C5 C4 C15 121.0(8)
C4 C5 C6 120.8(7)
C4 C5 C73 120.8(7)
C6 C5 C73 118.2(7)
C1 C6 C17 120.5(7)
C5 C6 C1 118.7(7)
C5 C6 C17 120.8(7)
C8 C7 C48 120.3(6)
C12 C7 C8 120.6(6)
C12 C7 C48 118.8(6)
C7 C8 C19 127.7(14)
C7 C8 C19A 117.0(8)
C9 C8 C7 118.8(7)
C9 C8 C19 113.1(14)
C9 C8 C19A 123.9(7)
C8 C9 C72 130.7(18)
C8 C9 C72A 114.7(12)
C10 C9 C8 120.4(6)
C10 C9 C72 108.5(18)
C10 C9 C72A 124.5(12)
C9 C10 C11 120.2(7)
C9 C10 C21A 128.1(15)
C9 C10 C21 114.7(11)
C11 C10 C21A 111.5(15)
C11 C10 C21 125.0(12)
C10 C11 C96 119.2(7)
C12 C11 C10 119.3(7)
C12 C11 C96 121.4(6)
C7 C12 C11 120.4(6)
C7 C12 C23 119.7(6)
C11 C12 C23 120.0(6)
C2 C13 H13A 109.7
C2 C13 H13B 109.7
H13A C13 H13B 108.2
C14 C13 C2 110.0(7)
C14 C13 H13A 109.7
C14 C13 H13B 109.7
C13 C14 H14A 109.5
C13 C14 H14B 109.5
C13 C14 H14C 109.5
H14A C14 H14B 109.5
H14A C14 H14C 109.5
H14B C14 H14C 109.5
C4 C15 H15A 108.9
C4 C15 H15B 108.9
C4 C15 C16 113.6(8)
H15A C15 H15B 107.7
C16 C15 H15A 108.9
C16 C15 H15B 108.9
C15 C16 H16A 109.5
C15 C16 H16B 109.5
C15 C16 H16C 109.5
H16A C16 H16B 109.5
H16A C16 H16C 109.5
H16B C16 H16C 109.5
C6 C17 H17A 109.3
C6 C17 H17B 109.3
C6 C17 C18 111.5(7)
H17A C17 H17B 108.0
C18 C17 H17A 109.3
C18 C17 H17B 109.3
C17 C18 H18A 109.5
C17 C18 H18B 109.5
C17 C18 H18C 109.5
H18A C18 H18B 109.5
H18A C18 H18C 109.5
H18B C18 H18C 109.5
C8 C19 H19A 110.1
C8 C19 H19B 110.1
C8 C19 C20 107.8(19)
H19A C19 H19B 108.5
C20 C19 H19A 110.1
C20 C19 H19B 110.1
C8 C19A H19C 109.4
C8 C19A H19D 109.4
C8 C19A C20A 111.2(13)
H19C C19A H19D 108.0
C20A C19A H19C 109.4
C20A C19A H19D 109.4
C19 C20 H20A 109.5
C19 C20 H20B 109.5
C19 C20 H20C 109.5
H20A C20 H20B 109.5
H20A C20 H20C 109.5
H20B C20 H20C 109.5
C19A C20A H20D 109.5
C19A C20A H20E 109.5
C19A C20A H20F 109.5
H20D C20A H20E 109.5
H20D C20A H20F 109.5
H20E C20A H20F 109.5
C10 C21A H21A 107.7
C10 C21A H21B 107.7
H21A C21A H21B 107.1
C22A C21A C10 118(2)
C22A C21A H21A 107.7
C22A C21A H21B 107.7
C10 C21 H21C 109.1
C10 C21 H21D 109.1
C10 C21 C22 112.5(15)
H21C C21 H21D 107.8
C22 C21 H21C 109.1
C22 C21 H21D 109.1
C21A C22A H22A 109.5
C21A C22A H22B 109.5
C21A C22A H22C 109.5
H22A C22A H22B 109.5
H22A C22A H22C 109.5
H22B C22A H22C 109.5
C21 C22 H22D 109.5
C21 C22 H22E 109.5
C21 C22 H22F 109.5
H22D C22 H22E 109.5
H22D C22 H22F 109.5
H22E C22 H22F 109.5
C12 C23 H23A 109.6
C12 C23 H23B 109.6
C12 C23 C24 110.2(6)
H23A C23 H23B 108.1
C24 C23 H23A 109.6
C24 C23 H23B 109.6
C23 C24 H24A 109.5
C23 C24 H24B 109.5
C23 C24 H24C 109.5
H24A C24 H24B 109.5
H24A C24 H24C 109.5
H24B C24 H24C 109.5
C1 C25 H25A 110.5
C1 C25 H25B 110.5
H25A C25 H25B 108.7
O26 C25 C1 106.1(5)
O26 C25 H25A 110.5
O26 C25 H25B 110.5
C25 O26 C27 114.2(5)
O26 C27 H27A 110.6
O26 C27 H27B 110.6
O26 C27 C28 105.8(5)
H27A C27 H27B 108.7
C28 C27 H27A 110.6
C28 C27 H27B 110.6
C29 C28 C27 120.2(6)
C29 C28 C37 118.7(6)
C37 C28 C27 121.0(6)
C28 C29 C30 120.6(6)
C28 C29 O38 121.4(6)
O38 C29 C30 118.1(6)
C31 C30 C29 122.7(6)
C31 C30 O42 119.8(6)
O42 C30 C29 117.6(6)
C30 C31 C32 116.9(6)
C30 C31 C46 120.8(6)
C32 C31 C46 122.2(6)
C33 C32 C31 120.2(7)
C37 C32 C31 120.3(6)
C37 C32 C33 119.5(7)
C32 C33 H33 119.9
C34 C33 C32 120.3(7)
C34 C33 H33 119.9
C33 C34 H34 119.9
C35 C34 C33 120.2(7)
C35 C34 H34 119.9
C34 C35 H35 119.5
C36 C35 C34 121.0(8)
C36 C35 H35 119.5
C35 C36 H36 119.8
C35 C36 C37 120.5(8)
C37 C36 H36 119.8
C28 C37 C36 120.8(7)
C32 C37 C28 120.7(6)
C32 C37 C36 118.5(6)
C29 O38 C39A 114.5(9)
C29 O38 C39 114.5(8)
O38 C39A H39A 109.8
O38 C39A H39B 109.8
H39A C39A H39B 108.2
C40A C39A O38 109.5(14)
C40A C39A H39A 109.8
C40A C39A H39B 109.8
O38 C39 H39C 109.2
O38 C39 H39D 109.2
O38 C39 C40 112.1(12)
H39C C39 H39D 107.9
C40 C39 H39C 109.2
C40 C39 H39D 109.2
C39A C40A H40A 109.4
C39A C40A H40B 109.4
C39A C40A C41A 111.3(16)
H40A C40A H40B 108.0
C41A C40A H40A 109.4
C41A C40A H40B 109.4
C39 C40 H40C 110.1
C39 C40 H40D 110.1
C39 C40 C41 107.8(15)
H40C C40 H40D 108.5
C41 C40 H40C 110.1
C41 C40 H40D 110.1
C40A C41A H41A 109.5
C40A C41A H41B 109.5
C40A C41A H41C 109.5
H41A C41A H41B 109.5
H41A C41A H41C 109.5
H41B C41A H41C 109.5
C40 C41 H41D 109.5
C40 C41 H41E 109.5
C40 C41 H41F 109.5
H41D C41 H41E 109.5
H41D C41 H41F 109.5
H41E C41 H41F 109.5
C30 O42 C43 110.0(13)
C43A O42 C30 121.9(16)
O42 C43 H43A 109.4
O42 C43 H43B 109.4
H43A C43 H43B 108.0
C44 C43 O42 111(2)
C44 C43 H43A 109.4
C44 C43 H43B 109.4
O42 C43A H43C 108.2
O42 C43A H43D 108.2
O42 C43A C44A 116(3)
H43C C43A H43D 107.4
C44A C43A H43C 108.2
C44A C43A H43D 108.2
C43 C44 H44A 112.0
C43 C44 H44B 112.0
H44A C44 H44B 109.6
C45 C44 C43 99(2)
C45 C44 H44A 112.0
C45 C44 H44B 112.0
C43A C44A H44C 110.9
C43A C44A H44D 111.0
C43A C44A C45A 104(2)
H44C C44A H44D 109.0
C45A C44A H44C 111.0
C45A C44A H44D 110.9
C44 C45 H45A 109.5
C44 C45 H45B 109.5
C44 C45 H45C 109.5
H45A C45 H45B 109.5
H45A C45 H45C 109.5
H45B C45 H45C 109.5
C44A C45A H45D 109.5
C44A C45A H45E 109.5
C44A C45A H45F 109.5
H45D C45A H45E 109.5
H45D C45A H45F 109.5
H45E C45A H45F 109.5
C31 C46 H46A 110.4
C31 C46 H46B 110.4
H46A C46 H46B 108.6
O47 C46 C31 106.7(5)
O47 C46 H46A 110.4
O47 C46 H46B 110.4
C46 O47 C48 114.0(5)
C7 C48 H48A 110.6
C7 C48 H48B 110.6
O47 C48 C7 105.9(5)
O47 C48 H48A 110.6
O47 C48 H48B 110.6
H48A C48 H48B 108.7
C3 C49 H49A 110.5
C3 C49 H49B 110.5
H49A C49 H49B 108.7
O50 C49 C3 106.0(7)
O50 C49 H49A 110.5
O50 C49 H49B 110.5
C51 O50 C49 113.3(7)
O50 C51 H51A 110.5
O50 C51 H51B 110.5
O50 C51 C52 106.0(6)
H51A C51 H51B 108.7
C52 C51 H51A 110.5
C52 C51 H51B 110.5
C53 C52 C51 119.4(10)
C53 C52 C61 118.9(6)
C61 C52 C51 121.5(9)
C52 C53 C54 121.4(7)
C52 C53 O62A 141.7(14)
C52 C53 O62 115.5(9)
C54 C53 O62A 96.9(13)
C54 C53 O62 123.1(9)
C53 C54 O66 123.6(11)
C53 C54 O66A 110.3(16)
C55 C54 C53 122.6(6)
C55 C54 O66 113.9(11)
C55 C54 O66A 126.3(17)
C54 C55 C56 117.1(5)
C54 C55 C70 123.8(6)
C56 C55 C70 119.1(6)
C58 C59 H59 120.0
C58 C59 C60 120.0
C60 C59 H59 120.0
C59 C58 H58 120.0
C57 C58 C59 120.0
C57 C58 H58 120.0
C58 C57 H57 120.0
C58 C57 C56 120.0
C56 C57 H57 120.0
C57 C56 C55 119.1(4)
C61 C56 C55 120.9(4)
C61 C56 C57 120.0
C56 C61 C52 119.1(4)
C56 C61 C60 120.0
C60 C61 C52 120.8(4)
C59 C60 H60 120.0
C61 C60 C59 120.0
C61 C60 H60 120.0
C53 O62A C63A 110(3)
C63 O62 C53 113.7(10)
O62A C63A H63A 111.1
O62A C63A H63B 111.1
O62A C63A C64A 103(3)
H63A C63A H63B 109.1
C64A C63A H63A 111.1
C64A C63A H63B 111.1
O62 C63 H63C 110.1
O62 C63 H63D 110.1
O62 C63 C64 108.2(14)
H63C C63 H63D 108.4
C64 C63 H63C 110.1
C64 C63 H63D 110.1
C63A C64A H64A 109.7
C63A C64A H64B 109.7
H64A C64A H64B 108.2
C65A C64A C63A 110(4)
C65A C64A H64A 109.7
C65A C64A H64B 109.7
C63 C64 H64C 108.8
C63 C64 H64D 108.8
H64C C64 H64D 107.7
C65 C64 C63 113.7(17)
C65 C64 H64C 108.8
C65 C64 H64D 108.8
C64A C65A H65A 109.5
C64A C65A H65B 109.5
C64A C65A H65C 109.5
H65A C65A H65B 109.5
H65A C65A H65C 109.5
H65B C65A H65C 109.5
C64 C65 H65D 109.5
C64 C65 H65E 109.5
C64 C65 H65F 109.5
H65D C65 H65E 109.5
H65D C65 H65F 109.5
H65E C65 H65F 109.5
C67 O66 C54 116.6(14)
C67A O66A C54 116(2)
O66 C67 H67A 110.2
O66 C67 H67B 110.2
O66 C67 C68 107.3(15)
H67A C67 H67B 108.5
C68 C67 H67A 110.2
C68 C67 H67B 110.2
O66A C67A H67C 113.1
O66A C67A H67D 113.1
O66A C67A C68A 93(2)
H67C C67A H67D 110.5
C68A C67A H67C 113.1
C68A C67A H67D 113.1
C67 C68 H68A 109.4
C67 C68 H68B 109.4
H68A C68 H68B 108.0
C69 C68 C67 111(2)
C69 C68 H68A 109.4
C69 C68 H68B 109.4
C67A C68A H68C 113.0
C67A C68A H68D 113.0
C67A C68A C69A 94(3)
H68C C68A H68D 110.4
C69A C68A H68C 113.0
C69A C68A H68D 113.0
C68 C69 H69A 109.5
C68 C69 H69B 109.5
C68 C69 H69C 109.5
H69A C69 H69B 109.5
H69A C69 H69C 109.5
H69B C69 H69C 109.5
C68A C69A H69D 109.5
C68A C69A H69E 109.5
C68A C69A H69F 109.5
H69D C69A H69E 109.5
H69D C69A H69F 109.5
H69E C69A H69F 109.5
C55 C70 H70A 110.5
C55 C70 H70B 110.5
H70A C70 H70B 108.7
O71 C70 C55 106.1(5)
O71 C70 H70A 110.5
O71 C70 H70B 110.5
C72 O71 C70 113.3(12)
C72A O71 C70 113.1(9)
C9 C72 H72A 110.5
C9 C72 H72B 110.5
O71 C72 C9 106.1(19)
O71 C72 H72A 110.5
O71 C72 H72B 110.5
H72A C72 H72B 108.7
C9 C72A H72C 111.0
C9 C72A H72D 111.0
O71 C72A C9 104.0(14)
O71 C72A H72C 111.0
O71 C72A H72D 111.0
H72C C72A H72D 109.0
C5 C73 H73A 110.1
C5 C73 H73B 110.1
H73A C73 H73B 108.4
O74 C73 C5 107.9(6)
O74 C73 H73A 110.1
O74 C73 H73B 110.1
C75 O74 C73 111.6(6)
O74 C75 H75A 110.2
O74 C75 H75B 110.2
O74 C75 C76 107.4(6)
H75A C75 H75B 108.5
C76 C75 H75A 110.2
C76 C75 H75B 110.2
C77 C76 C75 120.1(8)
C77 C76 C85 118.7(7)
C85 C76 C75 120.7(7)
C76 C77 C78 120.1(8)
O86 C77 C76 119.6(8)
O86 C77 C78 120.1(8)
C77 C78 O90 113.2(8)
C77 C78 O90A 128(3)
C79 C78 C77 123.7(8)
C79 C78 O90 122.8(9)
C79 C78 O90A 108(3)
C78 C79 C80 117.4(7)
C78 C79 C94 120.0(9)
C80 C79 C94 122.0(9)
C84 C85 C76 120.7(5)
C84 C85 C80 120.0
C80 C85 C76 119.3(5)
C85 C84 H84 120.0
C83 C84 C85 120.0
C83 C84 H84 120.0
C84 C83 H83 120.0
C84 C83 C82 120.0
C82 C83 H83 120.0
C83 C82 H82 120.0
C83 C82 C81 120.0
C81 C82 H82 120.0
C82 C81 H81 120.0
C80 C81 C82 120.0
C80 C81 H81 120.0
C85 C80 C79 120.8(5)
C81 C80 C79 119.2(5)
C81 C80 C85 120.0
C77 O86 C87 110.8(9)
C77 O86 C87A 133.8(15)
O86 C87 H87A 111.6
O86 C87 H87B 111.6
O86 C87 C88 100.7(13)
H87A C87 H87B 109.4
C88 C87 H87A 111.6
C88 C87 H87B 111.6
O86 C87A H87C 109.9
O86 C87A H87D 109.9
O86 C87A C88A 109(3)
H87C C87A H87D 108.3
C88A C87A H87C 109.9
C88A C87A H87D 109.9
C87 C88 H88A 108.2
C87 C88 H88B 108.2
H88A C88 H88B 107.4
C89 C88 C87 116.3(18)
C89 C88 H88A 108.2
C89 C88 H88B 108.2
C87A C88A H88C 111.2
C87A C88A H88D 111.2
H88C C88A H88D 109.1
C89A C88A C87A 102.9(17)
C89A C88A H88C 111.2
C89A C88A H88D 111.2
C88 C89 H89A 109.5
C88 C89 H89B 109.5
C88 C89 H89C 109.5
H89A C89 H89B 109.5
H89A C89 H89C 109.5
H89B C89 H89C 109.5
C88A C89A H89D 109.5
C88A C89A H89E 109.5
C88A C89A H89F 109.5
H89D C89A H89E 109.5
H89D C89A H89F 109.5
H89E C89A H89F 109.5
C78 O90 C91 114.2(9)
C78 O90A C91A 100(3)
O90 C91 H91A 110.0
O90 C91 H91B 110.0
O90 C91 C92 108.5(9)
H91A C91 H91B 108.4
C92 C91 H91A 110.0
C92 C91 H91B 110.0
O90A C91A H91C 113.5
O90A C91A H91D 113.5
O90A C91A C92A 91(3)
H91C C91A H91D 110.8
C92A C91A H91C 113.5
C92A C91A H91D 113.5
C91 C92 H92A 109.0
C91 C92 H92B 109.0
H92A C92 H92B 107.8
C93 C92 C91 112.9(12)
C93 C92 H92A 109.0
C93 C92 H92B 109.0
C91A C92A H92C 108.8
C91A C92A H92D 108.8
C91A C92A C93A 114(4)
H92C C92A H92D 107.7
C93A C92A H92C 108.8
C93A C92A H92D 108.8
C92 C93 H93A 109.5
C92 C93 H93B 109.5
C92 C93 H93C 109.5
H93A C93 H93B 109.5
H93A C93 H93C 109.5
H93B C93 H93C 109.5
C92A C93A H93D 109.5
C92A C93A H93E 109.5
C92A C93A H93F 109.5
H93D C93A H93E 109.5
H93D C93A H93F 109.5
H93E C93A H93F 109.5
C79 C94 H94A 110.9
C79 C94 H94B 110.9
H94A C94 H94B 108.9
O95 C94 C79 104.3(6)
O95 C94 H94A 110.9
O95 C94 H94B 110.9
C94 O95 C96 109.3(6)
C11 C96 H96A 110.5
C11 C96 H96B 110.5
O95 C96 C11 106.2(5)
O95 C96 H96A 110.5
O95 C96 H96B 110.5
H96A C96 H96B 108.7
C104 N101 C102 111.6(7)
C106 N101 C102 106.6(7)
C106 N101 C104 108.3(6)
C108 N101 C102 110.6(7)
C108 N101 C104 109.6(7)
C108 N101 C106 110.2(7)
N101 C102 H10A 109.3
N101 C102 H10B 109.3
N101 C102 C103 111.5(7)
H10A C102 H10B 108.0
C103 C102 H10A 109.3
C103 C102 H10B 109.3
C102 C103 H10C 109.5
C102 C103 H10D 109.5
C102 C103 H10E 109.5
H10C C103 H10D 109.5
H10C C103 H10E 109.5
H10D C103 H10E 109.5
N101 C104 H10F 108.5
N101 C104 H10G 108.5
H10F C104 H10G 107.5
C105 C104 N101 115.0(8)
C105 C104 H10F 108.5
C105 C104 H10G 108.5
C104 C105 H10H 109.5
C104 C105 H10I 109.5
C104 C105 H10J 109.5
H10H C105 H10I 109.5
H10H C105 H10J 109.5
H10I C105 H10J 109.5
N101 C106 H10K 108.7
N101 C106 H10L 108.7
N101 C106 C107 114.4(7)
H10K C106 H10L 107.6
C107 C106 H10K 108.7
C107 C106 H10L 108.7
C106 C107 H10M 109.5
C106 C107 H10N 109.5
C106 C107 H10O 109.5
H10M C107 H10N 109.5
H10M C107 H10O 109.5
H10N C107 H10O 109.5
N101 C108 H10P 108.5
N101 C108 H10Q 108.5
N101 C108 C109 115.1(8)
H10P C108 H10Q 107.5
C109 C108 H10P 108.5
C109 C108 H10Q 108.5
C108 C109 H10R 109.5
C108 C109 H10S 109.5
C108 C109 H10T 109.5
H10R C109 H10S 109.5
H10R C109 H10T 109.5
H10S C109 H10T 109.5
F112 P111 F113 177.3(4)
F112 P111 F115 93.1(5)
F114 P111 F112 87.3(5)
F114 P111 F113 89.9(5)
F114 P111 F115 92.9(6)
F114 P111 F116 174.1(7)
F114 P111 F117 90.2(6)
F115 P111 F113 86.6(4)
F116 P111 F112 90.5(5)
F116 P111 F113 92.1(5)
F116 P111 F115 81.7(6)
F116 P111 F117 95.3(7)
F117 P111 F112 89.3(5)
F117 P111 F113 91.2(4)
F117 P111 F115 176.2(6)

loop_
_geom_bond_atom_site_label_1
_geom_bond_atom_site_label_2
_geom_bond_distance
C1 C2 1.395(10)
C1 C6 1.407(10)
C1 C25 1.514(10)
C2 C3 1.391(10)
C2 C13 1.536(11)
C3 C4 1.412(11)
C3 C49 1.496(11)
C4 C5 1.372(11)
C4 C15 1.521(11)
C5 C6 1.406(11)
C5 C73 1.516(10)
C6 C17 1.497(11)
C7 C8 1.427(9)
C7 C12 1.395(10)
C7 C48 1.516(10)
C8 C9 1.404(11)
C8 C19 1.540(19)
C8 C19A 1.52(2)
C9 C10 1.403(12)
C9 C72 1.49(3)
C9 C72A 1.52(2)
C10 C11 1.419(9)
C10 C21A 1.561(17)
C10 C21 1.501(19)
C11 C12 1.403(10)
C11 C96 1.505(11)
C12 C23 1.518(8)
C13 H13A 0.9700
C13 H13B 0.9700
C13 C14 1.522(11)
C14 H14A 0.9600
C14 H14B 0.9600
C14 H14C 0.9600
C15 H15A 0.9700
C15 H15B 0.9700
C15 C16 1.524(15)
C16 H16A 0.9600
C16 H16B 0.9600
C16 H16C 0.9600
C17 H17A 0.9700
C17 H17B 0.9700
C17 C18 1.571(11)
C18 H18A 0.9600
C18 H18B 0.9600
C18 H18C 0.9600
C19 H19A 0.9700
C19 H19B 0.9700
C19 C20 1.57(4)
C19A H19C 0.9700
C19A H19D 0.9700
C19A C20A 1.59(3)
C20 H20A 0.9600
C20 H20B 0.9600
C20 H20C 0.9600
C20A H20D 0.9600
C20A H20E 0.9600
C20A H20F 0.9600
C21A H21A 0.9700
C21A H21B 0.9700
C21A C22A 1.53(3)
C21 H21C 0.9700
C21 H21D 0.9700
C21 C22 1.55(2)
C22A H22A 0.9600
C22A H22B 0.9600
C22A H22C 0.9600
C22 H22D 0.9600
C22 H22E 0.9600
C22 H22F 0.9600
C23 H23A 0.9700
C23 H23B 0.9700
C23 C24 1.521(10)
C24 H24A 0.9600
C24 H24B 0.9600
C24 H24C 0.9600
C25 H25A 0.9700
C25 H25B 0.9700
C25 O26 1.442(8)
O26 C27 1.449(8)
C27 H27A 0.9700
C27 H27B 0.9700
C27 C28 1.500(10)
C28 C29 1.363(10)
C28 C37 1.420(9)
C29 C30 1.423(9)
C29 O38 1.391(8)
C30 C31 1.360(9)
C30 O42 1.404(8)
C31 C32 1.447(10)
C31 C46 1.499(9)
C32 C33 1.428(10)
C32 C37 1.397(10)
C33 H33 0.9300
C33 C34 1.387(12)
C34 H34 0.9300
C34 C35 1.386(13)
C35 H35 0.9300
C35 C36 1.367(11)
C36 H36 0.9300
C36 C37 1.445(10)
O38 C39A 1.50(2)
O38 C39 1.439(17)
C39A H39A 0.9700
C39A H39B 0.9700
C39A C40A 1.47(3)
C39 H39C 0.9700
C39 H39D 0.9700
C39 C40 1.44(2)
C40A H40A 0.9700
C40A H40B 0.9700
C40A C41A 1.527(16)
C40 H40C 0.9700
C40 H40D 0.9700
C40 C41 1.55(3)
C41A H41A 0.9600
C41A H41B 0.9600
C41A H41C 0.9600
C41 H41D 0.9600
C41 H41E 0.9600
C41 H41F 0.9600
O42 C43 1.49(4)
O42 C43A 1.36(4)
C43 H43A 0.9700
C43 H43B 0.9700
C43 C44 1.48(4)
C43A H43C 0.9700
C43A H43D 0.9700
C43A C44A 1.41(4)
C44 H44A 0.9700
C44 H44B 0.9700
C44 C45 1.45(4)
C44A H44C 0.9700
C44A H44D 0.9700
C44A C45A 1.70(3)
C45 H45A 0.9600
C45 H45B 0.9600
C45 H45C 0.9600
C45A H45D 0.9600
C45A H45E 0.9600
C45A H45F 0.9600
C46 H46A 0.9700
C46 H46B 0.9700
C46 O47 1.431(8)
O47 C48 1.444(8)
C48 H48A 0.9700
C48 H48B 0.9700
C49 H49A 0.9700
C49 H49B 0.9700
C49 O50 1.466(9)
O50 C51 1.439(10)
C51 H51A 0.9700
C51 H51B 0.9700
C51 C52 1.520(11)
C52 C53 1.382(12)
C52 C61 1.421(11)
C53 C54 1.382(11)
C53 O62A 1.463(18)
C53 O62 1.426(8)
C54 C55 1.352(10)
C54 O66 1.435(9)
C54 O66A 1.436(10)
C55 C56 1.458(7)
C55 C70 1.506(9)
C59 H59 0.9300
C59 C58 1.3900
C59 C60 1.3900
C58 H58 0.9300
C58 C57 1.3900
C57 H57 0.9300
C57 C56 1.3900
C56 C61 1.3900
C61 C60 1.3900
C60 H60 0.9300
O62A C63A 1.51(5)
O62 C63 1.42(2)
C63A H63A 0.9700
C63A H63B 0.9700
C63A C64A 1.62(7)
C63 H63C 0.9700
C63 H63D 0.9700
C63 C64 1.49(2)
C64A H64A 0.9700
C64A H64B 0.9700
C64A C65A 1.56(2)
C64 H64C 0.9700
C64 H64D 0.9700
C64 C65 1.43(3)
C65A H65A 0.9600
C65A H65B 0.9600
C65A H65C 0.9600
C65 H65D 0.9600
C65 H65E 0.9600
C65 H65F 0.9600
O66 C67 1.382(15)
O66A C67A 1.427(19)
C67 H67A 0.9700
C67 H67B 0.9700
C67 C68 1.570(17)
C67A H67C 0.9700
C67A H67D 0.9700
C67A C68A 1.577(19)
C68 H68A 0.9700
C68 H68B 0.9700
C68 C69 1.553(19)
C68A H68C 0.9700
C68A H68D 0.9700
C68A C69A 1.60(6)
C69 H69A 0.9600
C69 H69B 0.9600
C69 H69C 0.9600
C69A H69D 0.9600
C69A H69E 0.9600
C69A H69F 0.9600
C70 H70A 0.9700
C70 H70B 0.9700
C70 O71 1.456(7)
O71 C72 1.44(3)
O71 C72A 1.45(2)
C72 H72A 0.9700
C72 H72B 0.9700
C72A H72C 0.9700
C72A H72D 0.9700
C73 H73A 0.9700
C73 H73B 0.9700
C73 O74 1.423(8)
O74 C75 1.421(9)
C75 H75A 0.9700
C75 H75B 0.9700
C75 C76 1.498(12)
C76 C77 1.374(12)
C76 C85 1.450(10)
C77 C78 1.400(11)
C77 O86 1.372(11)
C78 C79 1.349(13)
C78 O90 1.427(8)
C78 O90A 1.444(10)
C79 C80 1.440(11)
C79 C94 1.530(12)
C85 C84 1.3900
C85 C80 1.3900
C84 H84 0.9300
C84 C83 1.3900
C83 H83 0.9300
C83 C82 1.3900
C82 H82 0.9300
C82 C81 1.3900
C81 H81 0.9300
C81 C80 1.3900
O86 C87 1.424(14)
O86 C87A 1.433(19)
C87 H87A 0.9700
C87 H87B 0.9700
C87 C88 1.562(16)
C87A H87C 0.9700
C87A H87D 0.9700
C87A C88A 1.565(19)
C88 H88A 0.9700
C88 H88B 0.9700
C88 C89 1.544(17)
C88A H88C 0.9700
C88A H88D 0.9700
C88A C89A 1.55(2)
C89 H89A 0.9600
C89 H89B 0.9600
C89 H89C 0.9600
C89A H89D 0.9600
C89A H89E 0.9600
C89A H89F 0.9600
O90 C91 1.482(12)
O90A C91A 1.450(10)
C91 H91A 0.9700
C91 H91B 0.9700
C91 C92 1.553(14)
C91A H91C 0.9700
C91A H91D 0.9700
C91A C92A 1.50(2)
C92 H92A 0.9700
C92 H92B 0.9700
C92 C93 1.495(15)
C92A H92C 0.9700
C92A H92D 0.9700
C92A C93A 1.56(2)
C93 H93A 0.9600
C93 H93B 0.9600
C93 H93C 0.9600
C93A H93D 0.9600
C93A H93E 0.9600
C93A H93F 0.9600
C94 H94A 0.9700
C94 H94B 0.9700
C94 O95 1.425(10)
O95 C96 1.426(9)
C96 H96A 0.9700
C96 H96B 0.9700
N101 C102 1.512(10)
N101 C104 1.500(11)
N101 C106 1.496(10)
N101 C108 1.475(12)
C102 H10A 0.9700
C102 H10B 0.9700
C102 C103 1.561(14)
C103 H10C 0.9600
C103 H10D 0.9600
C103 H10E 0.9600
C104 H10F 0.9700
C104 H10G 0.9700
C104 C105 1.485(15)
C105 H10H 0.9600
C105 H10I 0.9600
C105 H10J 0.9600
C106 H10K 0.9700
C106 H10L 0.9700
C106 C107 1.510(12)
C107 H10M 0.9600
C107 H10N 0.9600
C107 H10O 0.9600
C108 H10P 0.9700
C108 H10Q 0.9700
C108 C109 1.539(12)
C109 H10R 0.9600
C109 H10S 0.9600
C109 H10T 0.9600
P111 F112 1.556(8)
P111 F113 1.610(7)
P111 F114 1.491(8)
P111 F115 1.572(9)
P111 F116 1.521(9)
P111 F117 1.539(8)

loop_
_exptl_oxdiff_crystal_face_indexfrac_h
_exptl_oxdiff_crystal_face_indexfrac_k
_exptl_oxdiff_crystal_face_indexfrac_l
_exptl_oxdiff_crystal_face_x
_exptl_oxdiff_crystal_face_y
_exptl_oxdiff_crystal_face_z
-2.0002 -22.9684 -0.0060 0.1890 -0.9881 0.0256
2.0002 22.9684 0.0060 -0.1890 0.9881 -0.0256
6.9925 -3.9860 -7.9965 -0.4125 -0.0918 0.9278
-6.9925 3.9860 7.9965 0.4125 0.0918 -0.9278
-0.0000 0.0162 -10.9964 0.3292 0.0866 0.9653
0.0000 -0.0162 10.9964 -0.3292 -0.0866 -0.9653
-9.9894 4.9963 0.9983 0.9014 0.1828 -0.4076
9.9894 -4.9963 -0.9983 -0.9014 -0.1828 0.4076
6.9927 -3.0109 7.9985 -0.8913 -0.1751 -0.4800
-0.9974 15.9673 8.0009 -0.1480 0.6189 -0.7919
0.9973 -17.9661 -7.0017 0.1183 -0.7123 0.7116
3.9975 15.9872 -6.9929 -0.1651 0.7486 0.6751
